data_4064802
loop_
_publ_author_name
'Hirano, Masafumi'
'Tatesawa, Shin-ya'
'Yabukami, Minoru'
'Ishihara, Yoko'
'Hara, Yusuke'
'Komine, Nobuyuki'
'Komiya, Sanshiro'

_publ_section_title
;
 Carbon--Hydrogen Bond Cleavage Reaction in Four-Coordinate
 (2,6-Dimethylbenzenethiolato)platinum(II) Complexes. Dramatic
 Acceleration by Thiolato Hydrogen Acceptor
;
_journal_issue 19
_journal_name_full Organometallics
_journal_page_first 5110
_journal_paper_doi 10.1021/om200345h
_journal_volume 30
_journal_year 2011
_chemical_formula_moiety 'C52 H48 P2 Pt S2 '
_chemical_formula_sum 'C52 H48 P2 Pt S2'
_chemical_formula_weight 994.11
_space_group_IT_number 2
_symmetry_cell_setting triclinic
_symmetry_Int_Tables_number 2
_symmetry_space_group_name_Hall '-P 1'
_symmetry_space_group_name_H-M 'P -1'
_cell_angle_alpha 92.12(3)
_cell_angle_beta 102.01(3)
_cell_angle_gamma 113.58(2)
_cell_formula_units_Z 2
_cell_length_a 13.328(5)
_cell_length_b 15.502(5)
_cell_length_c 12.606(4)
_cell_measurement_reflns_used 20
_cell_measurement_temperature 200.0
_cell_measurement_theta_max 16.9
_cell_measurement_theta_min 15.0
_cell_volume 2313.7(15)
_computing_cell_refinement WinAFC
_computing_data_collection WinAFC
_computing_data_reduction CrystalStructure
_computing_publication_material 'CrystalStructure 3.8'
_computing_structure_refinement CRYSTALS
_computing_structure_solution 'DIRDIF99 (PATTY)'
_diffrn_measured_fraction_theta_full 0.997
_diffrn_measured_fraction_theta_max 0.997
_diffrn_measurement_device_type 'Rigaku AFC7R'
_diffrn_measurement_method \w-2\q
_diffrn_radiation_type 'Mo K\a'
_diffrn_radiation_wavelength 0.71069
_diffrn_reflns_av_R_equivalents 0.035
_diffrn_reflns_limit_h_max 17
_diffrn_reflns_limit_h_min -16
_diffrn_reflns_limit_k_max 20
_diffrn_reflns_limit_k_min -20
_diffrn_reflns_limit_l_max 9
_diffrn_reflns_limit_l_min -16
_diffrn_reflns_number 12770
_diffrn_reflns_theta_full 27.51
_diffrn_reflns_theta_max 27.51
_diffrn_standards_decay_% 0.00
_diffrn_standards_interval_count 0
_diffrn_standards_number 3
_exptl_absorpt_coefficient_mu 3.213
_exptl_absorpt_correction_T_max 0.852
_exptl_absorpt_correction_T_min 0.696
_exptl_absorpt_correction_type psi-scan
_exptl_absorpt_process_details '(North, Phillips & Mathews, 1968)'
_exptl_crystal_colour 'pale yellow'
_exptl_crystal_density_diffrn 1.427
_exptl_crystal_density_method 'not measured'
_exptl_crystal_description prismatic
_exptl_crystal_F_000 1000.00
_exptl_crystal_size_max 0.20
_exptl_crystal_size_mid 0.10
_exptl_crystal_size_min 0.05
_refine_diff_density_max 10.90
_refine_diff_density_min -6.31
_refine_ls_extinction_method none
_refine_ls_goodness_of_fit_ref 0.733
_refine_ls_hydrogen_treatment refall
_refine_ls_number_parameters 562
_refine_ls_number_reflns 12770
_refine_ls_R_factor_gt 0.0536
_refine_ls_shift/su_max 0.0020
_refine_ls_structure_factor_coef Fsqd
_refine_ls_weighting_details 'w = 1/[0.0010Fo^2^ + 3.0000\s(Fo^2^) + 0.5000]/(4Fo^2^)'
_refine_ls_weighting_scheme calc
_refine_ls_wR_factor_ref 0.1593
_reflns_number_gt 9067
_reflns_number_total 10623
_reflns_threshold_expression F^2^>2.0\s(F^2^)
_cod_data_source_file om200345h_si_003.cif
_cod_data_source_block '_Compound-4c'
_cod_original_cell_volume 2313.6(14)
_cod_original_formula_sum 'C52 H48 P2 Pt S2 '
_cod_database_code 4064802

loop_
_symmetry_equiv_pos_site_id
_symmetry_equiv_pos_as_xyz
1 +X,+Y,+Z
2 -X,-Y,-Z

loop_
_atom_site_label
_atom_site_type_symbol
_atom_site_fract_x
_atom_site_fract_y
_atom_site_fract_z
_atom_site_U_iso_or_equiv
_atom_site_adp_type
_atom_site_occupancy
_atom_site_symmetry_multiplicity
_atom_site_calc_flag
_atom_site_refinement_flags
Pt(1) Pt 0.04269(3) 0.28080(2) 0.18578(3) 0.02069(7) Uani 1.00 1 d .
S(1) S -0.11000(19) 0.28419(17) 0.25095(18) 0.0299(6) Uani 1.00 1 d .
S(2) S -0.04601(19) 0.24015(18) -0.00117(19) 0.0344(6) Uani 1.00 1 d .
P(1) P 0.1249(2) 0.30713(16) 0.37200(18) 0.0252(5) Uani 1.00 1 d .
P(2) P 0.19583(18) 0.27818(15) 0.13346(18) 0.0223(5) Uani 1.00 1 d .
C(1) C -0.2149(7) 0.3069(5) 0.1605(6) 0.025(2) Uani 1.00 1 d .
C(2) C -0.3277(7) 0.2433(6) 0.1544(7) 0.030(2) Uani 1.00 1 d .
C(3) C -0.4155(7) 0.2608(7) 0.0892(8) 0.040(2) Uani 1.00 1 d .
C(4) C -0.3929(8) 0.3387(7) 0.0343(8) 0.043(3) Uani 1.00 1 d .
C(5) C -0.2828(8) 0.4014(6) 0.0428(7) 0.036(2) Uani 1.00 1 d .
C(6) C -0.1928(7) 0.3876(6) 0.1072(7) 0.031(2) Uani 1.00 1 d .
C(7) C -0.3555(8) 0.1576(6) 0.2156(8) 0.042(2) Uani 1.00 1 d .
C(8) C -0.0755(8) 0.4624(6) 0.1199(8) 0.043(2) Uani 1.00 1 d .
C(9) C -0.1938(7) 0.1877(6) -0.0359(6) 0.028(2) Uani 1.00 1 d .
C(10) C -0.2561(7) 0.1022(6) -0.0034(7) 0.030(2) Uani 1.00 1 d .
C(11) C -0.3735(8) 0.0585(6) -0.0436(8) 0.040(2) Uani 1.00 1 d .
C(12) C -0.4283(8) 0.0998(6) -0.1143(8) 0.042(2) Uani 1.00 1 d .
C(13) C -0.3671(8) 0.1818(7) -0.1490(7) 0.039(2) Uani 1.00 1 d .
C(14) C -0.2493(7) 0.2276(6) -0.1123(7) 0.031(2) Uani 1.00 1 d .
C(15) C -0.2028(8) 0.0500(6) 0.0713(8) 0.043(2) Uani 1.00 1 d .
C(16) C -0.1850(8) 0.3164(7) -0.1584(8) 0.045(3) Uani 1.00 1 d .
C(17) C 0.1606(7) 0.4231(6) 0.4455(7) 0.029(2) Uani 1.00 1 d .
C(18) C 0.2220(8) 0.4496(6) 0.5542(7) 0.035(2) Uani 1.00 1 d .
C(19) C 0.2440(9) 0.5362(7) 0.6087(8) 0.048(3) Uani 1.00 1 d .
C(20) C 0.2044(9) 0.5993(7) 0.5536(9) 0.054(3) Uani 1.00 1 d .
C(21) C 0.1487(10) 0.5741(7) 0.4456(9) 0.054(3) Uani 1.00 1 d .
C(22) C 0.1253(8) 0.4865(6) 0.3908(7) 0.038(2) Uani 1.00 1 d .
C(23) C 0.0238(7) 0.2203(6) 0.4347(7) 0.032(2) Uani 1.00 1 d .
C(24) C -0.0044(8) 0.2427(7) 0.5291(7) 0.039(2) Uani 1.00 1 d .
C(25) C -0.0761(9) 0.1732(8) 0.5758(8) 0.054(3) Uani 1.00 1 d .
C(26) C -0.1216(10) 0.0783(8) 0.5304(9) 0.056(3) Uani 1.00 1 d .
C(27) C -0.0967(8) 0.0541(7) 0.4363(8) 0.046(3) Uani 1.00 1 d .
C(28) C -0.0240(8) 0.1251(7) 0.3902(8) 0.041(2) Uani 1.00 1 d .
C(29) C 0.2538(7) 0.2910(6) 0.4283(6) 0.028(2) Uani 1.00 1 d .
C(30) C 0.3588(8) 0.3648(6) 0.4336(7) 0.036(2) Uani 1.00 1 d .
C(31) C 0.4595(8) 0.3536(7) 0.4742(7) 0.040(2) Uani 1.00 1 d .
C(32) C 0.4527(9) 0.2706(8) 0.5108(8) 0.053(3) Uani 1.00 1 d .
C(33) C 0.3497(10) 0.1964(8) 0.5062(8) 0.050(3) Uani 1.00 1 d .
C(34) C 0.2521(8) 0.2071(6) 0.4660(7) 0.035(2) Uani 1.00 1 d .
C(35) C 0.1916(6) 0.2600(5) -0.0135(6) 0.026(2) Uani 1.00 1 d .
C(36) C 0.1817(7) 0.3308(6) -0.0754(7) 0.030(2) Uani 1.00 1 d .
C(37) C 0.1842(8) 0.3242(7) -0.1860(7) 0.042(2) Uani 1.00 1 d .
C(38) C 0.1943(9) 0.2460(8) -0.2308(8) 0.052(3) Uani 1.00 1 d .
C(39) C 0.2027(11) 0.1778(9) -0.1703(8) 0.062(4) Uani 1.00 1 d .
C(40) C 0.2008(10) 0.1844(7) -0.0622(7) 0.049(3) Uani 1.00 1 d .
C(41) C 0.2247(7) 0.1789(5) 0.1823(6) 0.024(2) Uani 1.00 1 d .
C(42) C 0.3312(7) 0.1832(6) 0.2308(7) 0.032(2) Uani 1.00 1 d .
C(43) C 0.3401(9) 0.1012(7) 0.2567(7) 0.043(3) Uani 1.00 1 d .
C(44) C 0.2484(10) 0.0151(7) 0.2355(8) 0.045(3) Uani 1.00 1 d .
C(45) C 0.1412(9) 0.0102(6) 0.1882(8) 0.041(2) Uani 1.00 1 d .
C(46) C 0.1307(8) 0.0915(6) 0.1635(7) 0.033(2) Uani 1.00 1 d .
C(47) C 0.3207(6) 0.3903(6) 0.1727(6) 0.026(2) Uani 1.00 1 d .
C(48) C 0.4226(8) 0.4020(7) 0.1515(8) 0.041(2) Uani 1.00 1 d .
C(49) C 0.5157(8) 0.4909(7) 0.1774(9) 0.053(3) Uani 1.00 1 d .
C(50) C 0.5048(9) 0.5685(7) 0.2214(9) 0.049(3) Uani 1.00 1 d .
C(51) C 0.4018(9) 0.5588(6) 0.2400(8) 0.044(2) Uani 1.00 1 d .
C(52) C 0.3106(7) 0.4714(5) 0.2147(7) 0.031(2) Uani 1.00 1 d .
H(1) H -0.4917 0.2182 0.0838 0.046 Uiso 1.00 1 c R
H(2) H -0.4529 0.3489 -0.0103 0.054 Uiso 1.00 1 c R
H(3) H -0.2676 0.4553 0.0049 0.045 Uiso 1.00 1 c R
H(4) H -0.3607 0.1046 0.1709 0.051 Uiso 1.00 1 c R
H(5) H -0.4256 0.1432 0.2341 0.051 Uiso 1.00 1 c R
H(6) H -0.2978 0.1714 0.2806 0.051 Uiso 1.00 1 c R
H(7) H -0.0585 0.5089 0.1800 0.052 Uiso 1.00 1 c R
H(8) H -0.0706 0.4915 0.0551 0.052 Uiso 1.00 1 c R
H(9) H -0.0232 0.4343 0.1330 0.052 Uiso 1.00 1 c R
H(10) H -0.4153 -0.0008 -0.0219 0.044 Uiso 1.00 1 c R
H(11) H -0.5083 0.0708 -0.1386 0.046 Uiso 1.00 1 c R
H(12) H -0.4049 0.2095 -0.1996 0.045 Uiso 1.00 1 c R
H(13) H -0.1860 0.0077 0.0293 0.051 Uiso 1.00 1 c R
H(14) H -0.2539 0.0150 0.1127 0.051 Uiso 1.00 1 c R
H(15) H -0.1353 0.0948 0.1195 0.051 Uiso 1.00 1 c R
H(16) H -0.1748 0.3710 -0.1129 0.053 Uiso 1.00 1 c R
H(17) H -0.2259 0.3153 -0.2301 0.052 Uiso 1.00 1 c R
H(18) H -0.1134 0.3184 -0.1610 0.052 Uiso 1.00 1 c R
H(19) H 0.2488 0.4075 0.5904 0.040 Uiso 1.00 1 c R
H(20) H 0.2853 0.5541 0.6831 0.054 Uiso 1.00 1 c R
H(21) H 0.2163 0.6582 0.5911 0.065 Uiso 1.00 1 c R
H(22) H 0.1256 0.6172 0.4072 0.072 Uiso 1.00 1 c R
H(23) H 0.0846 0.4689 0.3163 0.048 Uiso 1.00 1 c R
H(24) H 0.0261 0.3072 0.5609 0.048 Uiso 1.00 1 c R
H(25) H -0.0940 0.1897 0.6406 0.065 Uiso 1.00 1 c R
H(26) H -0.1700 0.0303 0.5641 0.066 Uiso 1.00 1 c R
H(27) H -0.1282 -0.0102 0.4035 0.052 Uiso 1.00 1 c R
H(28) H -0.0063 0.1087 0.3254 0.051 Uiso 1.00 1 c R
H(29) H 0.3621 0.4229 0.4094 0.040 Uiso 1.00 1 c R
H(30) H 0.5306 0.4036 0.4759 0.046 Uiso 1.00 1 c R
H(31) H 0.5203 0.2636 0.5396 0.063 Uiso 1.00 1 c R
H(32) H 0.3466 0.1385 0.5313 0.065 Uiso 1.00 1 c R
H(33) H 0.1810 0.1564 0.4629 0.045 Uiso 1.00 1 c R
H(34) H 0.1730 0.3827 -0.0424 0.037 Uiso 1.00 1 c R
H(35) H 0.1796 0.3722 -0.2290 0.051 Uiso 1.00 1 c R
H(36) H 0.1956 0.2403 -0.3057 0.067 Uiso 1.00 1 c R
H(37) H 0.2096 0.1249 -0.2031 0.086 Uiso 1.00 1 c R
H(38) H 0.2055 0.1361 -0.0200 0.068 Uiso 1.00 1 c R
H(39) H 0.3958 0.2422 0.2457 0.042 Uiso 1.00 1 c R
H(40) H 0.4125 0.1043 0.2899 0.058 Uiso 1.00 1 c R
H(41) H 0.2577 -0.0407 0.2532 0.064 Uiso 1.00 1 c R
H(42) H 0.0766 -0.0488 0.1736 0.050 Uiso 1.00 1 c R
H(43) H 0.0581 0.0893 0.1330 0.044 Uiso 1.00 1 c R
H(44) H 0.4292 0.3493 0.1178 0.050 Uiso 1.00 1 c R
H(45) H 0.5863 0.4975 0.1654 0.061 Uiso 1.00 1 c R
H(46) H 0.5676 0.6287 0.2388 0.054 Uiso 1.00 1 c R
H(47) H 0.3940 0.6124 0.2697 0.051 Uiso 1.00 1 c R
H(48) H 0.2399 0.4652 0.2260 0.037 Uiso 1.00 1 c R

loop_
_atom_site_aniso_label
_atom_site_aniso_U_11
_atom_site_aniso_U_22
_atom_site_aniso_U_33
_atom_site_aniso_U_12
_atom_site_aniso_U_13
_atom_site_aniso_U_23
Pt(1) 0.02290(16) 0.02135(15) 0.02028(16) 0.01104(12) 0.00653(11) 0.00349(11)
S(1) 0.0294(12) 0.0426(13) 0.0270(11) 0.0216(10) 0.0116(9) 0.0097(10)
S(2) 0.0239(11) 0.0526(15) 0.0239(11) 0.0138(10) 0.0046(9) 0.0025(10)
P(1) 0.0312(12) 0.0260(11) 0.0202(11) 0.0141(9) 0.0054(9) 0.0023(9)
P(2) 0.0245(11) 0.0228(10) 0.0239(11) 0.0133(9) 0.0076(9) 0.0044(8)
C(1) 0.027(4) 0.030(4) 0.024(4) 0.015(3) 0.009(3) -0.000(3)
C(2) 0.026(4) 0.033(4) 0.030(4) 0.010(3) 0.010(3) 0.001(3)
C(3) 0.025(4) 0.044(5) 0.046(6) 0.011(4) 0.008(4) 0.001(4)
C(4) 0.041(5) 0.057(6) 0.037(5) 0.030(5) 0.002(4) 0.001(4)
C(5) 0.044(5) 0.031(4) 0.038(5) 0.023(4) 0.010(4) 0.008(4)
C(6) 0.031(4) 0.029(4) 0.034(5) 0.012(3) 0.010(4) 0.002(3)
C(7) 0.038(5) 0.044(5) 0.045(6) 0.013(4) 0.020(4) 0.013(5)
C(8) 0.043(5) 0.033(5) 0.054(6) 0.011(4) 0.020(5) 0.016(4)
C(9) 0.028(4) 0.030(4) 0.025(4) 0.013(3) 0.005(3) 0.001(3)
C(10) 0.034(4) 0.031(4) 0.028(4) 0.016(4) 0.007(3) -0.006(3)
C(11) 0.036(5) 0.027(4) 0.046(6) 0.003(4) 0.010(4) -0.003(4)
C(12) 0.028(5) 0.039(5) 0.049(6) 0.007(4) 0.002(4) -0.001(4)
C(13) 0.034(5) 0.046(5) 0.032(5) 0.017(4) -0.002(4) -0.000(4)
C(14) 0.028(4) 0.032(4) 0.031(5) 0.011(3) 0.006(4) 0.001(3)
C(15) 0.044(6) 0.037(5) 0.048(6) 0.018(4) 0.008(5) 0.003(4)
C(16) 0.040(5) 0.046(6) 0.044(6) 0.016(4) 0.008(4) 0.017(5)
C(17) 0.033(4) 0.030(4) 0.027(4) 0.015(3) 0.009(3) 0.003(3)
C(18) 0.045(5) 0.033(4) 0.022(4) 0.014(4) 0.006(4) -0.003(3)
C(19) 0.061(7) 0.049(6) 0.024(5) 0.018(5) 0.005(4) -0.005(4)
C(20) 0.069(8) 0.037(5) 0.056(7) 0.020(5) 0.025(6) -0.008(5)
C(21) 0.083(8) 0.047(6) 0.050(7) 0.041(6) 0.022(6) 0.011(5)
C(22) 0.049(6) 0.039(5) 0.031(5) 0.027(4) 0.002(4) 0.000(4)
C(23) 0.031(4) 0.037(5) 0.030(4) 0.017(4) 0.003(3) 0.006(4)
C(24) 0.044(5) 0.042(5) 0.034(5) 0.016(4) 0.019(4) 0.009(4)
C(25) 0.059(7) 0.071(8) 0.034(6) 0.021(6) 0.028(5) 0.003(5)
C(26) 0.059(7) 0.056(7) 0.050(7) 0.013(6) 0.025(6) 0.018(5)
C(27) 0.046(6) 0.038(5) 0.045(6) 0.009(4) 0.012(5) 0.010(4)
C(28) 0.052(6) 0.042(5) 0.032(5) 0.019(5) 0.016(4) 0.010(4)
C(29) 0.035(5) 0.029(4) 0.018(4) 0.013(3) 0.003(3) 0.003(3)
C(30) 0.037(5) 0.036(5) 0.028(4) 0.011(4) 0.003(4) 0.002(4)
C(31) 0.035(5) 0.043(5) 0.037(5) 0.016(4) -0.002(4) 0.002(4)
C(32) 0.047(6) 0.073(8) 0.039(6) 0.036(6) -0.011(5) -0.003(5)
C(33) 0.066(7) 0.050(6) 0.046(6) 0.039(6) 0.007(5) 0.009(5)
C(34) 0.043(5) 0.034(5) 0.036(5) 0.022(4) 0.011(4) 0.013(4)
C(35) 0.022(4) 0.027(4) 0.028(4) 0.011(3) 0.004(3) -0.003(3)
C(36) 0.038(5) 0.026(4) 0.028(4) 0.011(3) 0.018(4) 0.011(3)
C(37) 0.049(6) 0.050(6) 0.030(5) 0.018(5) 0.017(4) 0.022(4)
C(38) 0.069(7) 0.078(8) 0.021(5) 0.042(6) 0.015(5) 0.009(5)
C(39) 0.107(10) 0.077(8) 0.031(5) 0.068(8) 0.017(6) 0.002(5)
C(40) 0.090(8) 0.055(6) 0.025(5) 0.055(6) 0.013(5) 0.007(4)
C(41) 0.031(4) 0.031(4) 0.018(4) 0.017(3) 0.011(3) 0.006(3)
C(42) 0.033(5) 0.038(5) 0.035(5) 0.022(4) 0.012(4) 0.011(4)
C(43) 0.049(6) 0.062(6) 0.036(5) 0.039(5) 0.016(4) 0.010(5)
C(44) 0.076(8) 0.046(6) 0.039(5) 0.042(6) 0.029(5) 0.019(4)
C(45) 0.054(6) 0.031(5) 0.040(5) 0.017(4) 0.017(5) 0.010(4)
C(46) 0.042(5) 0.034(4) 0.034(5) 0.023(4) 0.015(4) 0.011(4)
C(47) 0.019(4) 0.032(4) 0.027(4) 0.011(3) 0.004(3) 0.008(3)
C(48) 0.033(5) 0.038(5) 0.054(6) 0.012(4) 0.017(4) 0.006(4)
C(49) 0.025(5) 0.049(6) 0.079(8) 0.009(4) 0.014(5) 0.017(6)
C(50) 0.040(6) 0.035(5) 0.060(7) 0.008(4) 0.003(5) 0.008(5)
C(51) 0.052(6) 0.029(5) 0.047(6) 0.015(4) 0.011(5) 0.003(4)
C(52) 0.031(4) 0.027(4) 0.033(5) 0.009(3) 0.008(4) 0.004(3)

loop_
_atom_type_symbol
_atom_type_description
_atom_type_scat_dispersion_real
_atom_type_scat_dispersion_imag
_atom_type_scat_source
C C 0.003 0.002
;
International Tables for Crystallography
(1992, Vol. C, Tables 4.2.6.8 and 6.1.1.4)
;
H H 0.000 0.000
;
International Tables for Crystallography
(1992, Vol. C, Table 6.1.1.4)
;
P P 0.102 0.094
;
International Tables for Crystallography
(1992, Vol. C, Tables 4.2.6.8 and 6.1.1.4)
;
S S 0.125 0.123
;
International Tables for Crystallography
(1992, Vol. C, Tables 4.2.6.8 and 6.1.1.4)
;
Pt Pt -1.703 8.390
;
International Tables for Crystallography
(1992, Vol. C, Tables 4.2.6.8 and 6.1.1.4)
;

loop_
_geom_angle_atom_site_label_1
_geom_angle_atom_site_label_2
_geom_angle_atom_site_label_3
_geom_angle
_geom_angle_publ_flag
S(1) Pt(1) S(2) 98.55(8) yes
S(1) Pt(1) P(1) 81.41(8) yes
S(1) Pt(1) P(2) 176.56(7) yes
S(2) Pt(1) P(1) 175.05(8) yes
S(2) Pt(1) P(2) 84.83(8) yes
P(1) Pt(1) P(2) 95.16(9) yes
Pt(1) S(1) C(1) 118.4(3) yes
Pt(1) S(2) C(9) 116.6(3) yes
Pt(1) P(1) C(17) 117.5(3) yes
Pt(1) P(1) C(23) 106.8(2) yes
Pt(1) P(1) C(29) 122.5(3) yes
C(17) P(1) C(23) 106.2(4) yes
C(17) P(1) C(29) 100.4(4) yes
C(23) P(1) C(29) 101.5(4) yes
Pt(1) P(2) C(35) 120.0(3) yes
Pt(1) P(2) C(41) 110.4(3) yes
Pt(1) P(2) C(47) 113.6(3) yes
C(35) P(2) C(41) 101.3(4) yes
C(35) P(2) C(47) 98.6(3) yes
C(41) P(2) C(47) 111.8(4) yes
S(1) C(1) C(2) 115.6(6) yes
S(1) C(1) C(6) 124.2(6) yes
C(2) C(1) C(6) 119.8(8) yes
C(1) C(2) C(3) 118.6(8) yes
C(1) C(2) C(7) 121.6(8) yes
C(3) C(2) C(7) 119.8(7) yes
C(2) C(3) C(4) 121.1(8) yes
C(3) C(4) C(5) 119.9(10) yes
C(4) C(5) C(6) 121.1(9) yes
C(1) C(6) C(5) 119.4(7) yes
C(1) C(6) C(8) 122.1(8) yes
C(5) C(6) C(8) 118.4(8) yes
S(2) C(9) C(10) 122.6(7) yes
S(2) C(9) C(14) 117.7(6) yes
C(10) C(9) C(14) 119.2(7) yes
C(9) C(10) C(11) 119.9(9) yes
C(9) C(10) C(15) 122.9(8) yes
C(11) C(10) C(15) 117.1(7) yes
C(10) C(11) C(12) 120.9(8) yes
C(11) C(12) C(13) 119.2(9) yes
C(12) C(13) C(14) 121.9(10) yes
C(9) C(14) C(13) 118.7(8) yes
C(9) C(14) C(16) 121.7(7) yes
C(13) C(14) C(16) 119.5(9) yes
P(1) C(17) C(18) 121.6(8) yes
P(1) C(17) C(22) 118.8(6) yes
C(18) C(17) C(22) 119.6(8) yes
C(17) C(18) C(19) 120.3(10) yes
C(18) C(19) C(20) 119.9(8) yes
C(19) C(20) C(21) 119.0(11) yes
C(20) C(21) C(22) 121.1(12) yes
C(17) C(22) C(21) 120.0(8) yes
P(1) C(23) C(24) 123.7(6) yes
P(1) C(23) C(28) 119.0(8) yes
C(24) C(23) C(28) 117.2(8) yes
C(23) C(24) C(25) 120.8(9) yes
C(24) C(25) C(26) 120.7(11) yes
C(25) C(26) C(27) 119.8(10) yes
C(26) C(27) C(28) 118.8(9) yes
C(23) C(28) C(27) 122.6(10) yes
P(1) C(29) C(30) 119.5(7) yes
P(1) C(29) C(34) 122.9(6) yes
C(30) C(29) C(34) 117.6(9) yes
C(29) C(30) C(31) 120.8(9) yes
C(30) C(31) C(32) 119.0(8) yes
C(31) C(32) C(33) 121.4(12) yes
C(32) C(33) C(34) 119.5(11) yes
C(29) C(34) C(33) 121.7(8) yes
P(2) C(35) C(36) 116.6(7) yes
P(2) C(35) C(40) 123.8(7) yes
C(36) C(35) C(40) 119.6(8) yes
C(35) C(36) C(37) 119.7(9) yes
C(36) C(37) C(38) 118.1(10) yes
C(37) C(38) C(39) 121.6(10) yes
C(38) C(39) C(40) 120.3(13) yes
C(35) C(40) C(39) 120.8(11) yes
P(2) C(41) C(42) 125.6(6) yes
P(2) C(41) C(46) 115.3(7) yes
C(42) C(41) C(46) 119.1(9) yes
C(41) C(42) C(43) 118.7(7) yes
C(42) C(43) C(44) 122.2(11) yes
C(43) C(44) C(45) 119.5(11) yes
C(44) C(45) C(46) 118.9(8) yes
C(41) C(46) C(45) 121.5(9) yes
P(2) C(47) C(48) 122.3(7) yes
P(2) C(47) C(52) 119.2(7) yes
C(48) C(47) C(52) 118.1(7) yes
C(47) C(48) C(49) 120.9(11) yes
C(48) C(49) C(50) 119.9(11) yes
C(49) C(50) C(51) 120.0(8) yes
C(50) C(51) C(52) 120.0(10) yes
C(47) C(52) C(51) 121.0(10) yes
C(2) C(3) H(1) 119.4 no
C(4) C(3) H(1) 119.5 no
C(3) C(4) H(2) 120.2 no
C(5) C(4) H(2) 119.9 no
C(4) C(5) H(3) 119.6 no
C(6) C(5) H(3) 119.3 no
C(2) C(7) H(4) 109.7 no
C(2) C(7) H(5) 109.4 no
C(2) C(7) H(6) 109.3 no
H(4) C(7) H(5) 109.5 no
H(4) C(7) H(6) 109.5 no
H(5) C(7) H(6) 109.5 no
C(6) C(8) H(7) 109.1 no
C(6) C(8) H(8) 109.7 no
C(6) C(8) H(9) 109.7 no
H(7) C(8) H(8) 109.5 no
H(7) C(8) H(9) 109.5 no
H(8) C(8) H(9) 109.5 no
C(10) C(11) H(10) 119.2 no
C(12) C(11) H(10) 119.9 no
C(11) C(12) H(11) 120.1 no
C(13) C(12) H(11) 120.6 no
C(12) C(13) H(12) 119.3 no
C(14) C(13) H(12) 118.8 no
C(10) C(15) H(13) 110.1 no
C(10) C(15) H(14) 109.1 no
C(10) C(15) H(15) 109.2 no
H(13) C(15) H(14) 109.5 no
H(13) C(15) H(15) 109.5 no
H(14) C(15) H(15) 109.5 no
C(14) C(16) H(16) 109.8 no
C(14) C(16) H(17) 109.6 no
C(14) C(16) H(18) 109.0 no
H(16) C(16) H(17) 109.5 no
H(16) C(16) H(18) 109.5 no
H(17) C(16) H(18) 109.5 no
C(17) C(18) H(19) 119.5 no
C(19) C(18) H(19) 120.2 no
C(18) C(19) H(20) 120.3 no
C(20) C(19) H(20) 119.8 no
C(19) C(20) H(21) 120.8 no
C(21) C(20) H(21) 120.2 no
C(20) C(21) H(22) 119.6 no
C(22) C(21) H(22) 119.3 no
C(17) C(22) H(23) 119.6 no
C(21) C(22) H(23) 120.4 no
C(23) C(24) H(24) 119.3 no
C(25) C(24) H(24) 119.9 no
C(24) C(25) H(25) 119.8 no
C(26) C(25) H(25) 119.5 no
C(25) C(26) H(26) 120.3 no
C(27) C(26) H(26) 119.9 no
C(26) C(27) H(27) 120.8 no
C(28) C(27) H(27) 120.4 no
C(23) C(28) H(28) 118.4 no
C(27) C(28) H(28) 119.0 no
C(29) C(30) H(29) 119.2 no
C(31) C(30) H(29) 120.0 no
C(30) C(31) H(30) 120.3 no
C(32) C(31) H(30) 120.7 no
C(31) C(32) H(31) 119.1 no
C(33) C(32) H(31) 119.5 no
C(32) C(33) H(32) 120.3 no
C(34) C(33) H(32) 120.2 no
C(29) C(34) H(33) 118.3 no
C(33) C(34) H(33) 120.0 no
C(35) C(36) H(34) 119.8 no
C(37) C(36) H(34) 120.5 no
C(36) C(37) H(35) 121.1 no
C(38) C(37) H(35) 120.9 no
C(37) C(38) H(36) 119.0 no
C(39) C(38) H(36) 119.4 no
C(38) C(39) H(37) 119.8 no
C(40) C(39) H(37) 119.9 no
C(35) C(40) H(38) 119.0 no
C(39) C(40) H(38) 120.3 no
C(41) C(42) H(39) 120.2 no
C(43) C(42) H(39) 121.1 no
C(42) C(43) H(40) 118.5 no
C(44) C(43) H(40) 119.2 no
C(43) C(44) H(41) 120.1 no
C(45) C(44) H(41) 120.3 no
C(44) C(45) H(42) 120.7 no
C(46) C(45) H(42) 120.4 no
C(41) C(46) H(43) 118.8 no
C(45) C(46) H(43) 119.7 no
C(47) C(48) H(44) 119.3 no
C(49) C(48) H(44) 119.8 no
C(48) C(49) H(45) 120.2 no
C(50) C(49) H(45) 119.9 no
C(49) C(50) H(46) 120.0 no
C(51) C(50) H(46) 120.0 no
C(50) C(51) H(47) 120.1 no
C(52) C(51) H(47) 119.9 no
C(47) C(52) H(48) 119.2 no
C(51) C(52) H(48) 119.8 no

loop_
_geom_bond_atom_site_label_1
_geom_bond_atom_site_label_2
_geom_bond_distance
_geom_bond_publ_flag
Pt(1) S(1) 2.366(2) yes
Pt(1) S(2) 2.341(2) yes
Pt(1) P(1) 2.319(2) yes
Pt(1) P(2) 2.286(2) yes
S(1) C(1) 1.771(9) yes
S(2) C(9) 1.751(8) yes
P(1) C(17) 1.824(9) yes
P(1) C(23) 1.823(9) yes
P(1) C(29) 1.834(10) yes
P(2) C(35) 1.849(9) yes
P(2) C(41) 1.827(10) yes
P(2) C(47) 1.820(7) yes
C(1) C(2) 1.414(11) yes
C(1) C(6) 1.398(13) yes
C(2) C(3) 1.410(14) yes
C(2) C(7) 1.517(14) yes
C(3) C(4) 1.373(15) yes
C(4) C(5) 1.377(13) yes
C(5) C(6) 1.399(14) yes
C(6) C(8) 1.497(11) yes
C(9) C(10) 1.384(11) yes
C(9) C(14) 1.404(14) yes
C(10) C(11) 1.400(12) yes
C(10) C(15) 1.511(15) yes
C(11) C(12) 1.372(16) yes
C(12) C(13) 1.354(13) yes
C(13) C(14) 1.402(12) yes
C(14) C(16) 1.513(13) yes
C(17) C(18) 1.392(11) yes
C(17) C(22) 1.395(15) yes
C(18) C(19) 1.377(15) yes
C(19) C(20) 1.424(18) yes
C(20) C(21) 1.366(15) yes
C(21) C(22) 1.386(15) yes
C(23) C(24) 1.393(15) yes
C(23) C(28) 1.391(13) yes
C(24) C(25) 1.370(14) yes
C(25) C(26) 1.392(16) yes
C(26) C(27) 1.376(18) yes
C(27) C(28) 1.384(14) yes
C(29) C(30) 1.395(11) yes
C(29) C(34) 1.396(14) yes
C(30) C(31) 1.413(16) yes
C(31) C(32) 1.359(17) yes
C(32) C(33) 1.382(14) yes
C(33) C(34) 1.372(18) yes
C(35) C(36) 1.403(13) yes
C(35) C(40) 1.363(16) yes
C(36) C(37) 1.402(13) yes
C(37) C(38) 1.386(18) yes
C(38) C(39) 1.352(19) yes
C(39) C(40) 1.369(15) yes
C(41) C(42) 1.398(13) yes
C(41) C(46) 1.398(10) yes
C(42) C(43) 1.368(16) yes
C(43) C(44) 1.370(13) yes
C(44) C(45) 1.399(17) yes
C(45) C(46) 1.363(15) yes
C(47) C(48) 1.381(15) yes
C(47) C(52) 1.413(14) yes
C(48) C(49) 1.406(12) yes
C(49) C(50) 1.378(18) yes
C(50) C(51) 1.389(18) yes
C(51) C(52) 1.380(11) yes
C(3) H(1) 0.950 no
C(4) H(2) 0.950 no
C(5) H(3) 0.950 no
C(7) H(4) 0.950 no
C(7) H(5) 0.950 no
C(7) H(6) 0.950 no
C(8) H(7) 0.950 no
C(8) H(8) 0.950 no
C(8) H(9) 0.950 no
C(11) H(10) 0.950 no
C(12) H(11) 0.950 no
C(13) H(12) 0.950 no
C(15) H(13) 0.950 no
C(15) H(14) 0.950 no
C(15) H(15) 0.950 no
C(16) H(16) 0.950 no
C(16) H(17) 0.950 no
C(16) H(18) 0.950 no
C(18) H(19) 0.950 no
C(19) H(20) 0.950 no
C(20) H(21) 0.950 no
C(21) H(22) 0.950 no
C(22) H(23) 0.950 no
C(24) H(24) 0.950 no
C(25) H(25) 0.950 no
C(26) H(26) 0.950 no
C(27) H(27) 0.950 no
C(28) H(28) 0.950 no
C(30) H(29) 0.950 no
C(31) H(30) 0.950 no
C(32) H(31) 0.950 no
C(33) H(32) 0.950 no
C(34) H(33) 0.950 no
C(36) H(34) 0.950 no
C(37) H(35) 0.950 no
C(38) H(36) 0.950 no
C(39) H(37) 0.950 no
C(40) H(38) 0.950 no
C(42) H(39) 0.950 no
C(43) H(40) 0.950 no
C(44) H(41) 0.950 no
C(45) H(42) 0.950 no
C(46) H(43) 0.950 no
C(48) H(44) 0.950 no
C(49) H(45) 0.950 no
C(50) H(46) 0.950 no
C(51) H(47) 0.950 no
C(52) H(48) 0.950 no

loop_
_geom_contact_atom_site_label_1
_geom_contact_atom_site_label_2
_geom_contact_distance
_geom_contact_site_symmetry_2
Pt(1) C(1) 3.566(10) .
Pt(1) C(9) 3.496(7) .
Pt(1) C(17) 3.551(8) .
Pt(1) C(23) 3.339(9) .
Pt(1) C(28) 3.599(10) .
Pt(1) C(35) 3.588(10) .
Pt(1) C(41) 3.389(10) .
Pt(1) C(46) 3.590(11) .
Pt(1) C(47) 3.446(8) .
Pt(1) C(52) 3.542(7) .
S(1) S(2) 3.568(3) .
S(1) P(1) 3.056(3) .
S(1) C(2) 2.702(9) .
S(1) C(6) 2.806(10) .
S(1) C(7) 2.992(9) .
S(1) C(8) 3.195(10) .
S(1) C(22) 3.492(7) .
S(1) C(23) 3.065(10) .
S(1) C(28) 3.496(12) .
S(2) S(1) 3.568(3) .
S(2) P(2) 3.122(3) .
S(2) C(10) 2.755(8) .
S(2) C(14) 2.705(10) .
S(2) C(15) 3.155(9) .
S(2) C(16) 3.025(11) .
S(2) C(35) 3.094(10) .
S(2) C(36) 3.151(9) .
P(1) S(1) 3.056(3) .
P(1) P(2) 3.400(3) .
P(1) C(18) 2.815(8) .
P(1) C(22) 2.779(11) .
P(1) C(24) 2.842(10) .
P(1) C(28) 2.777(9) .
P(1) C(30) 2.799(10) .
P(1) C(34) 2.844(12) .
P(2) S(2) 3.122(3) .
P(2) P(1) 3.400(3) .
P(2) C(36) 2.777(9) .
P(2) C(40) 2.842(11) .
P(2) C(42) 2.875(11) .
P(2) C(46) 2.734(9) .
P(2) C(48) 2.812(9) .
P(2) C(52) 2.796(8) .
C(1) Pt(1) 3.566(10) .
C(1) C(3) 2.428(13) .
C(1) C(4) 2.797(15) .
C(1) C(5) 2.415(14) .
C(1) C(7) 2.559(12) .
C(1) C(8) 2.534(12) .
C(1) C(9) 3.162(13) .
C(1) C(10) 3.505(13) .
C(1) C(14) 3.483(12) .
C(2) S(1) 2.702(9) .
C(2) C(4) 2.424(15) .
C(2) C(5) 2.788(13) .
C(2) C(6) 2.432(11) .
C(2) C(9) 3.542(15) .
C(2) C(10) 3.433(15) .
C(2) C(11) 3.499(14) .
C(3) C(1) 2.428(13) .
C(3) C(5) 2.380(12) .
C(3) C(6) 2.784(12) .
C(3) C(7) 2.533(16) .
C(3) C(12) 3.441(15) .
C(3) C(13) 3.478(15) .
C(4) C(1) 2.797(15) .
C(4) C(2) 2.424(15) .
C(4) C(6) 2.417(14) .
C(4) C(13) 3.457(16) .
C(4) C(48) 3.540(18) 1_455
C(5) C(1) 2.415(14) .
C(5) C(2) 2.788(13) .
C(5) C(3) 2.380(12) .
C(5) C(8) 2.489(13) .
C(5) C(14) 3.497(15) .
C(5) C(16) 3.518(17) .
C(6) S(1) 2.806(10) .
C(6) C(2) 2.432(11) .
C(6) C(3) 2.784(12) .
C(6) C(4) 2.417(14) .
C(6) C(9) 3.523(14) .
C(6) C(14) 3.393(13) .
C(6) C(16) 3.521(15) .
C(7) S(1) 2.992(9) .
C(7) C(1) 2.559(12) .
C(7) C(3) 2.533(16) .
C(7) C(10) 3.517(16) .
C(7) C(11) 3.479(15) .
C(8) S(1) 3.195(10) .
C(8) C(1) 2.534(12) .
C(8) C(5) 2.489(13) .
C(9) Pt(1) 3.496(7) .
C(9) C(1) 3.162(13) .
C(9) C(2) 3.542(15) .
C(9) C(6) 3.523(14) .
C(9) C(11) 2.410(11) .
C(9) C(12) 2.795(12) .
C(9) C(13) 2.415(13) .
C(9) C(15) 2.544(14) .
C(9) C(16) 2.548(14) .
C(10) S(2) 2.755(8) .
C(10) C(1) 3.505(13) .
C(10) C(2) 3.433(15) .
C(10) C(7) 3.517(16) .
C(10) C(12) 2.411(14) .
C(10) C(13) 2.753(15) .
C(10) C(14) 2.405(13) .
C(10) C(44) 3.430(15) 2_555
C(11) C(2) 3.499(14) .
C(11) C(7) 3.479(15) .
C(11) C(9) 2.410(11) .
C(11) C(11) 3.559(14) 2_455
C(11) C(13) 2.352(15) .
C(11) C(14) 2.767(12) .
C(11) C(15) 2.484(15) .
C(11) C(44) 3.596(18) 2_555
C(12) C(3) 3.441(15) .
C(12) C(9) 2.795(12) .
C(12) C(10) 2.411(14) .
C(12) C(14) 2.411(12) .
C(13) C(3) 3.478(15) .
C(13) C(4) 3.457(16) .
C(13) C(9) 2.415(13) .
C(13) C(10) 2.753(15) .
C(13) C(11) 2.352(15) .
C(13) C(16) 2.519(12) .
C(14) S(2) 2.705(10) .
C(14) C(1) 3.483(12) .
C(14) C(5) 3.497(15) .
C(14) C(6) 3.393(13) .
C(14) C(10) 2.405(13) .
C(14) C(11) 2.767(12) .
C(14) C(12) 2.411(12) .
C(15) S(2) 3.155(9) .
C(15) C(9) 2.544(14) .
C(15) C(11) 2.484(15) .
C(16) S(2) 3.025(11) .
C(16) C(5) 3.518(17) .
C(16) C(6) 3.521(15) .
C(16) C(9) 2.548(14) .
C(16) C(13) 2.519(12) .
C(17) Pt(1) 3.551(8) .
C(17) C(19) 2.400(12) .
C(17) C(20) 2.789(15) .
C(17) C(21) 2.408(17) .
C(17) C(23) 2.916(11) .
C(17) C(24) 3.166(12) .
C(17) C(29) 2.810(16) .
C(17) C(30) 3.145(16) .
C(18) P(1) 2.815(8) .
C(18) C(20) 2.425(17) .
C(18) C(21) 2.775(17) .
C(18) C(22) 2.408(14) .
C(18) C(23) 3.509(10) .
C(18) C(24) 3.357(11) .
C(18) C(29) 3.092(15) .
C(18) C(30) 3.207(17) .
C(19) C(17) 2.400(12) .
C(19) C(21) 2.405(16) .
C(19) C(22) 2.774(12) .
C(20) C(17) 2.789(15) .
C(20) C(18) 2.425(17) .
C(20) C(22) 2.396(14) .
C(21) C(17) 2.408(17) .
C(21) C(18) 2.775(17) .
C(21) C(19) 2.405(16) .
C(22) S(1) 3.492(7) .
C(22) P(1) 2.779(11) .
C(22) C(18) 2.408(14) .
C(22) C(19) 2.774(12) .
C(22) C(20) 2.396(14) .
C(23) Pt(1) 3.339(9) .
C(23) S(1) 3.065(10) .
C(23) C(17) 2.916(11) .
C(23) C(18) 3.509(10) .
C(23) C(25) 2.403(15) .
C(23) C(26) 2.796(14) .
C(23) C(27) 2.434(12) .
C(23) C(29) 2.832(13) .
C(23) C(34) 3.076(16) .
C(24) P(1) 2.842(10) .
C(24) C(17) 3.166(12) .
C(24) C(18) 3.357(11) .
C(24) C(26) 2.401(14) .
C(24) C(27) 2.775(14) .
C(24) C(28) 2.376(15) .
C(24) C(38) 3.567(14) 1_556
C(25) C(23) 2.403(15) .
C(25) C(27) 2.394(17) .
C(25) C(28) 2.732(17) .
C(26) C(23) 2.796(14) .
C(26) C(24) 2.401(14) .
C(26) C(28) 2.375(17) .
C(27) C(23) 2.434(12) .
C(27) C(24) 2.775(14) .
C(27) C(25) 2.394(17) .
C(28) Pt(1) 3.599(10) .
C(28) S(1) 3.496(12) .
C(28) P(1) 2.777(9) .
C(28) C(24) 2.376(15) .
C(28) C(25) 2.732(17) .
C(28) C(26) 2.375(17) .
C(28) C(29) 3.479(12) .
C(28) C(34) 3.283(14) .
C(29) C(17) 2.810(16) .
C(29) C(18) 3.092(15) .
C(29) C(23) 2.832(13) .
C(29) C(28) 3.479(12) .
C(29) C(31) 2.442(13) .
C(29) C(32) 2.785(17) .
C(29) C(33) 2.417(17) .
C(29) C(41) 3.369(12) .
C(29) C(42) 3.492(15) .
C(30) P(1) 2.799(10) .
C(30) C(17) 3.145(16) .
C(30) C(18) 3.207(17) .
C(30) C(32) 2.388(18) .
C(30) C(33) 2.764(16) .
C(30) C(34) 2.387(12) .
C(30) C(42) 3.583(14) .
C(30) C(47) 3.285(12) .
C(30) C(52) 3.349(13) .
C(31) C(29) 2.442(13) .
C(31) C(33) 2.390(14) .
C(31) C(34) 2.766(12) .
C(31) C(42) 3.593(12) .
C(32) C(29) 2.785(17) .
C(32) C(30) 2.388(18) .
C(32) C(34) 2.379(15) .
C(32) C(42) 3.524(12) .
C(33) C(29) 2.417(17) .
C(33) C(30) 2.764(16) .
C(33) C(31) 2.390(14) .
C(33) C(42) 3.421(14) .
C(33) C(43) 3.380(16) .
C(34) P(1) 2.844(12) .
C(34) C(23) 3.076(16) .
C(34) C(28) 3.283(14) .
C(34) C(30) 2.387(12) .
C(34) C(31) 2.766(12) .
C(34) C(32) 2.379(15) .
C(34) C(41) 3.512(12) .
C(34) C(42) 3.401(15) .
C(35) Pt(1) 3.588(10) .
C(35) S(2) 3.094(10) .
C(35) C(37) 2.425(13) .
C(35) C(38) 2.749(14) .
C(35) C(39) 2.376(16) .
C(35) C(41) 2.843(12) .
C(35) C(46) 3.456(12) .
C(35) C(47) 2.781(10) .
C(35) C(48) 3.197(10) .
C(36) S(2) 3.151(9) .
C(36) P(2) 2.777(9) .
C(36) C(38) 2.391(16) .
C(36) C(39) 2.757(18) .
C(36) C(40) 2.391(16) .
C(36) C(47) 3.174(11) .
C(36) C(48) 3.580(12) .
C(37) C(35) 2.425(13) .
C(37) C(39) 2.391(19) .
C(37) C(40) 2.770(16) .
C(38) C(24) 3.567(14) 1_554
C(38) C(35) 2.749(14) .
C(38) C(36) 2.391(16) .
C(38) C(40) 2.360(15) .
C(39) C(35) 2.376(16) .
C(39) C(36) 2.757(18) .
C(39) C(37) 2.391(19) .
C(40) P(2) 2.842(11) .
C(40) C(36) 2.391(16) .
C(40) C(37) 2.770(16) .
C(40) C(38) 2.360(15) .
C(40) C(41) 3.039(12) .
C(40) C(46) 3.373(14) .
C(41) Pt(1) 3.389(10) .
C(41) C(29) 3.369(12) .
C(41) C(34) 3.512(12) .
C(41) C(35) 2.843(12) .
C(41) C(40) 3.039(12) .
C(41) C(43) 2.380(16) .
C(41) C(44) 2.771(16) .
C(41) C(45) 2.410(12) .
C(41) C(47) 3.021(12) .
C(41) C(48) 3.506(11) .
C(42) P(2) 2.875(11) .
C(42) C(29) 3.492(15) .
C(42) C(30) 3.583(14) .
C(42) C(31) 3.593(12) .
C(42) C(32) 3.524(12) .
C(42) C(33) 3.421(14) .
C(42) C(34) 3.401(15) .
C(42) C(44) 2.398(14) .
C(42) C(45) 2.791(11) .
C(42) C(46) 2.411(12) .
C(42) C(47) 3.369(14) .
C(42) C(48) 3.382(14) .
C(43) C(33) 3.380(16) .
C(43) C(41) 2.380(16) .
C(43) C(45) 2.393(13) .
C(43) C(46) 2.735(16) .
C(44) C(10) 3.430(15) 2_555
C(44) C(11) 3.596(18) 2_555
C(44) C(41) 2.771(16) .
C(44) C(42) 2.398(14) .
C(44) C(46) 2.380(18) .
C(45) C(41) 2.410(12) .
C(45) C(42) 2.791(11) .
C(45) C(43) 2.393(13) .
C(46) Pt(1) 3.590(11) .
C(46) P(2) 2.734(9) .
C(46) C(35) 3.456(12) .
C(46) C(40) 3.373(14) .
C(46) C(42) 2.411(12) .
C(46) C(43) 2.735(16) .
C(46) C(44) 2.380(18) .
C(47) Pt(1) 3.446(8) .
C(47) C(30) 3.285(12) .
C(47) C(35) 2.781(10) .
C(47) C(36) 3.174(11) .
C(47) C(41) 3.021(12) .
C(47) C(42) 3.369(14) .
C(47) C(49) 2.424(12) .
C(47) C(50) 2.802(11) .
C(47) C(51) 2.431(12) .
C(48) P(2) 2.812(9) .
C(48) C(4) 3.540(18) 1_655
C(48) C(35) 3.197(10) .
C(48) C(36) 3.580(12) .
C(48) C(41) 3.506(11) .
C(48) C(42) 3.382(14) .
C(48) C(50) 2.410(14) .
C(48) C(51) 2.775(17) .
C(48) C(52) 2.396(17) .
C(49) C(47) 2.424(12) .
C(49) C(51) 2.398(19) .
C(49) C(52) 2.769(16) .
C(50) C(47) 2.802(11) .
C(50) C(48) 2.410(14) .
C(50) C(52) 2.398(13) .
C(51) C(47) 2.431(12) .
C(51) C(48) 2.775(17) .
C(51) C(49) 2.398(19) .
C(52) Pt(1) 3.542(7) .
C(52) P(2) 2.796(8) .
C(52) C(30) 3.349(13) .
C(52) C(48) 2.396(17) .
C(52) C(49) 2.769(16) .
C(52) C(50) 2.398(13) .
Pt(1) H(9) 2.902 .
Pt(1) H(15) 2.857 .
Pt(1) H(23) 3.079 .
Pt(1) H(28) 3.174 .
Pt(1) H(43) 3.114 .
Pt(1) H(48) 2.943 .
S(1) H(4) 3.299 .
S(1) H(6) 2.529 .
S(1) H(7) 3.460 .
S(1) H(9) 2.790 .
S(1) H(15) 3.178 .
S(1) H(21) 2.970 2_566
S(1) H(23) 2.932 .
S(1) H(28) 3.585 .
S(2) H(9) 3.270 .
S(2) H(13) 3.411 .
S(2) H(15) 2.770 .
S(2) H(16) 3.322 .
S(2) H(18) 2.576 .
S(2) H(34) 3.038 .
S(2) H(42) 3.446 2_555
S(2) H(43) 3.488 .
P(1) H(19) 2.909 .
P(1) H(23) 2.850 .
P(1) H(24) 2.951 .
P(1) H(28) 2.829 .
P(1) H(29) 2.866 .
P(1) H(33) 2.928 .
P(1) H(48) 3.200 .
P(2) H(34) 2.830 .
P(2) H(38) 2.938 .
P(2) H(39) 3.015 .
P(2) H(43) 2.763 .
P(2) H(44) 2.908 .
P(2) H(48) 2.866 .
C(1) H(1) 3.286 .
C(1) H(3) 3.270 .
C(1) H(4) 2.982 .
C(1) H(5) 3.277 .
C(1) H(6) 2.646 .
C(1) H(7) 2.952 .
C(1) H(8) 3.255 .
C(1) H(9) 2.632 .
C(1) H(20) 3.389 2_566
C(1) H(21) 3.162 2_566
C(2) H(1) 2.051 .
C(2) H(2) 3.282 .
C(2) H(4) 2.044 .
C(2) H(5) 2.040 .
C(2) H(6) 2.039 .
C(2) H(20) 3.465 2_566
C(2) H(21) 3.266 2_566
C(3) H(2) 2.025 .
C(3) H(3) 3.235 .
C(3) H(4) 2.957 .
C(3) H(5) 2.612 .
C(3) H(6) 3.258 .
C(3) H(20) 3.581 2_566
C(3) H(39) 3.440 1_455
C(3) H(44) 2.974 1_455
C(4) H(1) 2.018 .
C(4) H(3) 2.022 .
C(4) H(12) 3.441 .
C(4) H(44) 2.846 1_455
C(4) H(45) 3.051 1_455
C(5) H(1) 3.235 .
C(5) H(2) 2.025 .
C(5) H(7) 2.890 .
C(5) H(8) 2.572 .
C(5) H(9) 3.230 .
C(5) H(16) 2.793 .
C(5) H(20) 3.508 2_566
C(5) H(34) 3.071 2_565
C(5) H(45) 3.268 1_455
C(6) H(2) 3.272 .
C(6) H(3) 2.040 .
C(6) H(7) 2.019 .
C(6) H(8) 2.025 .
C(6) H(9) 2.026 .
C(6) H(16) 2.846 .
C(6) H(20) 3.376 2_566
C(7) H(1) 2.676 .
C(7) H(10) 3.538 .
C(7) H(10) 3.423 2_455
C(7) H(11) 3.263 2_455
C(7) H(14) 3.364 .
C(7) H(21) 3.301 2_566
C(7) H(40) 3.215 1_455
C(8) H(3) 2.624 .
C(8) H(8) 3.156 2_565
C(8) H(16) 2.991 .
C(8) H(16) 3.325 2_565
C(8) H(18) 3.262 2_565
C(8) H(23) 2.882 .
C(8) H(34) 3.249 2_565
C(9) H(10) 3.261 .
C(9) H(12) 3.269 .
C(9) H(13) 2.973 .
C(9) H(14) 3.255 .
C(9) H(15) 2.645 .
C(9) H(16) 2.969 .
C(9) H(17) 3.270 .
C(9) H(18) 2.635 .
C(9) H(41) 3.230 2_555
C(10) H(4) 2.842 .
C(10) H(10) 2.039 .
C(10) H(11) 3.268 .
C(10) H(13) 2.042 .
C(10) H(14) 2.032 .
C(10) H(15) 2.033 .
C(10) H(41) 3.251 2_555
C(11) H(4) 2.723 .
C(11) H(4) 3.418 2_455
C(11) H(5) 3.575 2_455
C(11) H(10) 2.900 2_455
C(11) H(11) 2.023 .
C(11) H(11) 3.331 2_455
C(11) H(12) 3.209 .
C(11) H(13) 2.896 .
C(11) H(14) 2.555 .
C(11) H(15) 3.224 .
C(11) H(41) 3.381 2_555
C(12) H(1) 3.479 .
C(12) H(4) 3.510 .
C(12) H(4) 3.212 2_455
C(12) H(5) 3.570 2_455
C(12) H(10) 2.021 .
C(12) H(10) 2.962 2_455
C(12) H(12) 1.999 .
C(12) H(41) 3.505 2_555
C(13) H(10) 3.210 .
C(13) H(11) 2.012 .
C(13) H(16) 2.963 .
C(13) H(17) 2.591 .
C(13) H(18) 3.233 .
C(13) H(41) 3.432 2_555
C(14) H(11) 3.269 .
C(14) H(12) 2.037 .
C(14) H(16) 2.041 .
C(14) H(17) 2.038 .
C(14) H(18) 2.031 .
C(14) H(41) 3.292 2_555
C(15) H(4) 3.027 .
C(15) H(10) 2.604 .
C(15) H(28) 3.512 .
C(15) H(37) 3.213 2_555
C(15) H(38) 2.917 2_555
C(15) H(43) 3.196 .
C(16) H(3) 3.550 .
C(16) H(7) 3.366 2_565
C(16) H(8) 3.372 .
C(16) H(8) 3.452 2_565
C(16) H(12) 2.650 .
C(16) H(22) 3.485 2_565
C(16) H(47) 3.450 2_565
C(17) H(19) 2.035 .
C(17) H(20) 3.260 .
C(17) H(22) 3.262 .
C(17) H(23) 2.039 .
C(17) H(24) 2.694 .
C(17) H(29) 2.818 .
C(17) H(48) 3.162 .
C(18) H(20) 2.029 .
C(18) H(21) 3.284 .
C(18) H(23) 3.264 .
C(18) H(24) 2.681 .
C(18) H(29) 2.995 .
C(18) H(30) 3.282 2_666
C(18) H(35) 3.094 1_556
C(19) H(19) 2.028 .
C(19) H(21) 2.078 .
C(19) H(22) 3.266 .
C(19) H(24) 3.502 .
C(19) H(30) 3.193 2_666
C(19) H(35) 3.280 1_556
C(19) H(45) 3.446 2_666
C(20) H(19) 3.287 .
C(20) H(20) 2.068 .
C(20) H(22) 2.013 .
C(20) H(23) 3.251 .
C(21) H(17) 3.388 2_565
C(21) H(20) 3.259 .
C(21) H(21) 2.018 .
C(21) H(23) 2.038 .
C(21) H(24) 3.491 2_566
C(22) H(7) 3.350 .
C(22) H(9) 3.314 .
C(22) H(19) 3.264 .
C(22) H(21) 3.252 .
C(22) H(22) 2.028 .
C(22) H(24) 3.570 .
C(22) H(48) 2.903 .
C(23) H(19) 3.381 .
C(23) H(24) 2.034 .
C(23) H(25) 3.258 .
C(23) H(27) 3.286 .
C(23) H(28) 2.023 .
C(23) H(33) 2.622 .
C(23) H(36) 3.504 1_556
C(24) H(19) 3.222 .
C(24) H(22) 3.346 2_566
C(24) H(25) 2.018 .
C(24) H(26) 3.256 .
C(24) H(28) 3.233 .
C(24) H(33) 3.466 .
C(24) H(35) 3.440 1_556
C(24) H(36) 3.035 1_556
C(25) H(22) 3.573 2_566
C(25) H(24) 2.019 .
C(25) H(26) 2.044 .
C(25) H(27) 3.258 .
C(25) H(36) 3.323 1_556
C(26) H(24) 3.257 .
C(26) H(25) 2.035 .
C(26) H(27) 2.033 .
C(26) H(28) 3.230 .
C(26) H(32) 3.415 2_556
C(26) H(33) 3.409 2_556
C(26) H(41) 3.520 2_556
C(27) H(25) 3.248 .
C(27) H(26) 2.024 .
C(27) H(27) 3.569 2_556
C(27) H(28) 2.023 .
C(27) H(32) 3.588 2_556
C(27) H(33) 3.328 .
C(27) H(33) 3.390 2_556
C(27) H(37) 3.580 2_555
C(28) H(15) 3.359 .
C(28) H(24) 3.238 .
C(28) H(26) 3.236 .
C(28) H(27) 2.037 .
C(28) H(33) 2.532 .
C(29) H(19) 2.706 .
C(29) H(28) 3.421 .
C(29) H(29) 2.035 .
C(29) H(30) 3.297 .
C(29) H(32) 3.272 .
C(29) H(33) 2.027 .
C(29) H(39) 3.504 .
C(30) H(19) 2.895 .
C(30) H(30) 2.063 .
C(30) H(30) 3.336 2_666
C(30) H(31) 3.247 .
C(30) H(33) 3.242 .
C(30) H(39) 3.219 .
C(30) H(48) 3.512 .
C(31) H(29) 2.060 .
C(31) H(29) 3.375 2_666
C(31) H(31) 2.000 .
C(31) H(32) 3.243 .
C(31) H(39) 3.072 .
C(31) H(47) 3.308 2_666
C(32) H(29) 3.245 .
C(32) H(30) 2.016 .
C(32) H(32) 2.033 .
C(32) H(33) 3.238 .
C(32) H(39) 3.241 .
C(32) H(40) 3.525 .
C(32) H(46) 3.578 2_666
C(32) H(47) 3.071 2_666
C(33) H(26) 3.320 2_556
C(33) H(30) 3.249 .
C(33) H(31) 2.026 .
C(33) H(33) 2.022 .
C(33) H(39) 3.512 .
C(33) H(40) 3.434 .
C(34) H(19) 3.449 .
C(34) H(26) 3.374 2_556
C(34) H(27) 3.495 2_556
C(34) H(28) 3.223 .
C(34) H(29) 3.247 .
C(34) H(31) 3.234 .
C(34) H(32) 2.024 .
C(34) H(36) 3.196 1_556
C(35) H(34) 2.049 .
C(35) H(35) 3.290 .
C(35) H(37) 3.230 .
C(35) H(38) 2.004 .
C(35) H(43) 3.397 .
C(35) H(44) 2.971 .
C(36) H(3) 3.067 2_565
C(36) H(35) 2.060 .
C(36) H(36) 3.249 .
C(36) H(38) 3.246 .
C(36) H(44) 3.570 .
C(37) H(19) 3.277 1_554
C(37) H(24) 3.373 1_554
C(37) H(34) 2.054 .
C(37) H(36) 2.025 .
C(37) H(37) 3.245 .
C(37) H(45) 3.148 2_665
C(37) H(46) 3.308 2_665
C(38) H(19) 3.395 1_554
C(38) H(24) 3.502 1_554
C(38) H(25) 3.574 1_554
C(38) H(34) 3.256 .
C(38) H(35) 2.044 .
C(38) H(37) 2.002 .
C(38) H(38) 3.218 .
C(38) H(46) 3.012 2_665
C(39) H(13) 3.393 2_555
C(39) H(14) 3.393 2_555
C(39) H(27) 3.540 2_555
C(39) H(35) 3.247 .
C(39) H(36) 1.998 .
C(39) H(38) 2.022 .
C(39) H(42) 3.440 2_555
C(40) H(13) 2.956 2_555
C(40) H(14) 3.502 2_555
C(40) H(34) 3.246 .
C(40) H(36) 3.215 .
C(40) H(37) 2.018 .
C(40) H(42) 3.385 2_555
C(40) H(43) 3.438 .
C(40) H(44) 3.379 .
C(41) H(38) 2.545 .
C(41) H(39) 2.048 .
C(41) H(40) 3.235 .
C(41) H(42) 3.267 .
C(41) H(43) 2.034 .
C(41) H(44) 3.223 .
C(42) H(1) 3.189 1_655
C(42) H(5) 3.528 1_655
C(42) H(38) 3.160 .
C(42) H(40) 2.004 .
C(42) H(41) 3.249 .
C(42) H(43) 3.263 .
C(42) H(44) 2.953 .
C(43) H(1) 3.484 1_655
C(43) H(5) 3.003 1_655
C(43) H(32) 3.466 .
C(43) H(39) 2.029 .
C(43) H(41) 2.022 .
C(43) H(42) 3.254 .
C(44) H(13) 3.238 2_555
C(44) H(26) 2.934 2_556
C(44) H(39) 3.256 .
C(44) H(40) 2.013 .
C(44) H(42) 2.053 .
C(44) H(43) 3.241 .
C(45) H(13) 2.951 2_555
C(45) H(26) 3.183 2_556
C(45) H(28) 3.578 .
C(45) H(38) 3.378 .
C(45) H(40) 3.250 .
C(45) H(41) 2.050 .
C(45) H(43) 2.011 .
C(46) H(13) 3.193 2_555
C(46) H(15) 3.492 .
C(46) H(28) 3.077 .
C(46) H(38) 2.712 .
C(46) H(39) 3.272 .
C(46) H(41) 3.240 .
C(46) H(42) 2.018 .
C(47) H(3) 3.512 2_565
C(47) H(29) 2.905 .
C(47) H(34) 2.968 .
C(47) H(39) 2.953 .
C(47) H(44) 2.023 .
C(47) H(45) 3.278 .
C(47) H(47) 3.287 .
C(47) H(48) 2.051 .
C(48) H(2) 3.157 1_655
C(48) H(29) 3.541 .
C(48) H(34) 3.590 .
C(48) H(39) 2.712 .
C(48) H(45) 2.055 .
C(48) H(46) 3.270 .
C(48) H(48) 3.251 .
C(49) H(2) 3.374 1_655
C(49) H(2) 3.553 2_565
C(49) H(19) 3.574 2_666
C(49) H(20) 3.200 2_666
C(49) H(44) 2.051 .
C(49) H(46) 2.028 .
C(49) H(47) 3.255 .
C(50) H(2) 3.065 2_565
C(50) H(19) 3.502 2_666
C(50) H(44) 3.264 .
C(50) H(45) 2.027 .
C(50) H(47) 2.039 .
C(50) H(48) 3.256 .
C(51) H(2) 3.352 2_565
C(51) H(3) 3.180 2_565
C(51) H(17) 3.588 2_565
C(51) H(29) 3.032 .
C(51) H(30) 3.473 2_666
C(51) H(31) 3.511 2_666
C(51) H(45) 3.255 .
C(51) H(46) 2.038 .
C(51) H(48) 2.028 .
C(52) H(3) 3.061 2_565
C(52) H(23) 3.498 .
C(52) H(29) 2.629 .
C(52) H(34) 3.306 .
C(52) H(44) 3.256 .
C(52) H(46) 3.255 .
C(52) H(47) 2.028 .
H(1) C(1) 3.286 .
H(1) C(2) 2.051 .
H(1) C(4) 2.018 .
H(1) C(5) 3.235 .
H(1) C(7) 2.676 .
H(1) C(12) 3.479 .
H(1) C(42) 3.189 1_455
H(1) C(43) 3.484 1_455
H(1) H(2) 2.319 .
H(1) H(4) 3.026 .
H(1) H(5) 2.449 .
H(1) H(6) 3.510 .
H(1) H(10) 3.093 2_455
H(1) H(11) 3.462 .
H(1) H(39) 2.867 1_455
H(1) H(40) 3.378 1_455
H(1) H(44) 2.695 1_455
H(2) C(2) 3.282 .
H(2) C(3) 2.025 .
H(2) C(5) 2.025 .
H(2) C(6) 3.272 .
H(2) C(48) 3.157 1_455
H(2) C(49) 3.374 1_455
H(2) C(49) 3.553 2_565
H(2) C(50) 3.065 2_565
H(2) C(51) 3.352 2_565
H(2) H(1) 2.319 .
H(2) H(3) 2.319 .
H(2) H(12) 3.484 .
H(2) H(44) 2.478 1_455
H(2) H(45) 2.943 1_455
H(2) H(46) 3.070 2_565
H(2) H(47) 3.536 2_565
H(3) C(1) 3.270 .
H(3) C(3) 3.235 .
H(3) C(4) 2.022 .
H(3) C(6) 2.040 .
H(3) C(8) 2.624 .
H(3) C(16) 3.550 .
H(3) C(36) 3.067 2_565
H(3) C(47) 3.512 2_565
H(3) C(51) 3.180 2_565
H(3) C(52) 3.061 2_565
H(3) H(2) 2.319 .
H(3) H(7) 2.964 .
H(3) H(8) 2.390 .
H(3) H(9) 3.467 .
H(3) H(16) 2.713 .
H(3) H(34) 2.291 2_565
H(3) H(35) 3.472 2_565
H(3) H(45) 3.298 1_455
H(3) H(47) 3.436 2_565
H(3) H(48) 3.236 2_565
H(4) S(1) 3.299 .
H(4) C(1) 2.982 .
H(4) C(2) 2.044 .
H(4) C(3) 2.957 .
H(4) C(10) 2.842 .
H(4) C(11) 2.723 .
H(4) C(11) 3.418 2_455
H(4) C(12) 3.510 .
H(4) C(12) 3.212 2_455
H(4) C(15) 3.027 .
H(4) H(1) 3.026 .
H(4) H(5) 1.551 .
H(4) H(6) 1.551 .
H(4) H(10) 2.668 .
H(4) H(10) 2.937 2_455
H(4) H(11) 2.536 2_455
H(4) H(14) 2.536 .
H(4) H(15) 3.262 .
H(5) C(1) 3.277 .
H(5) C(2) 2.040 .
H(5) C(3) 2.612 .
H(5) C(11) 3.575 2_455
H(5) C(12) 3.570 2_455
H(5) C(42) 3.528 1_455
H(5) C(43) 3.003 1_455
H(5) H(1) 2.449 .
H(5) H(4) 1.551 .
H(5) H(6) 1.551 .
H(5) H(10) 3.160 2_455
H(5) H(11) 3.188 2_455
H(5) H(21) 3.490 2_566
H(5) H(39) 3.332 1_455
H(5) H(40) 2.267 1_455
H(6) S(1) 2.529 .
H(6) C(1) 2.646 .
H(6) C(2) 2.039 .
H(6) C(3) 3.258 .
H(6) H(1) 3.510 .
H(6) H(4) 1.551 .
H(6) H(5) 1.551 .
H(6) H(14) 3.460 .
H(6) H(21) 2.725 2_566
H(7) S(1) 3.460 .
H(7) C(1) 2.952 .
H(7) C(5) 2.890 .
H(7) C(6) 2.019 .
H(7) C(16) 3.366 2_565
H(7) C(22) 3.350 .
H(7) H(3) 2.964 .
H(7) H(8) 1.551 .
H(7) H(9) 1.551 .
H(7) H(16) 3.229 2_565
H(7) H(17) 3.578 2_565
H(7) H(18) 2.800 2_565
H(7) H(22) 3.234 .
H(7) H(23) 2.575 .
H(7) H(34) 3.056 2_565
H(7) H(35) 3.016 2_565
H(8) C(1) 3.255 .
H(8) C(5) 2.572 .
H(8) C(6) 2.025 .
H(8) C(8) 3.156 2_565
H(8) C(16) 3.372 .
H(8) C(16) 3.452 2_565
H(8) H(3) 2.390 .
H(8) H(7) 1.551 .
H(8) H(8) 2.502 2_565
H(8) H(9) 1.551 .
H(8) H(9) 2.965 2_565
H(8) H(16) 2.512 .
H(8) H(16) 3.014 2_565
H(8) H(18) 3.541 .
H(8) H(18) 3.007 2_565
H(8) H(34) 2.784 2_565
H(9) Pt(1) 2.902 .
H(9) S(1) 2.790 .
H(9) S(2) 3.270 .
H(9) C(1) 2.632 .
H(9) C(5) 3.230 .
H(9) C(6) 2.026 .
H(9) C(22) 3.314 .
H(9) H(3) 3.467 .
H(9) H(7) 1.551 .
H(9) H(8) 1.551 .
H(9) H(8) 2.965 2_565
H(9) H(16) 3.200 .
H(9) H(16) 3.178 2_565
H(9) H(18) 3.490 2_565
H(9) H(23) 2.366 .
H(9) H(48) 3.287 .
H(10) C(7) 3.538 .
H(10) C(7) 3.423 2_455
H(10) C(9) 3.261 .
H(10) C(10) 2.039 .
H(10) C(11) 2.900 2_455
H(10) C(12) 2.021 .
H(10) C(12) 2.962 2_455
H(10) C(13) 3.210 .
H(10) C(15) 2.604 .
H(10) H(1) 3.093 2_455
H(10) H(4) 2.668 .
H(10) H(4) 2.937 2_455
H(10) H(5) 3.160 2_455
H(10) H(10) 2.441 2_455
H(10) H(11) 2.322 .
H(10) H(11) 2.538 2_455
H(10) H(13) 2.938 .
H(10) H(14) 2.365 .
H(10) H(15) 3.452 .
H(11) C(7) 3.263 2_455
H(11) C(10) 3.268 .
H(11) C(11) 2.023 .
H(11) C(11) 3.331 2_455
H(11) C(13) 2.012 .
H(11) C(14) 3.269 .
H(11) H(1) 3.462 .
H(11) H(4) 2.536 2_455
H(11) H(5) 3.188 2_455
H(11) H(10) 2.322 .
H(11) H(10) 2.538 2_455
H(11) H(12) 2.304 .
H(11) H(14) 3.001 2_455
H(12) C(4) 3.441 .
H(12) C(9) 3.269 .
H(12) C(11) 3.209 .
H(12) C(12) 1.999 .
H(12) C(14) 2.037 .
H(12) C(16) 2.650 .
H(12) H(2) 3.484 .
H(12) H(11) 2.304 .
H(12) H(16) 3.021 .
H(12) H(17) 2.414 .
H(12) H(18) 3.476 .
H(12) H(31) 3.466 1_454
H(12) H(47) 2.888 2_565
H(13) S(2) 3.411 .
H(13) C(9) 2.973 .
H(13) C(10) 2.042 .
H(13) C(11) 2.896 .
H(13) C(39) 3.393 2_555
H(13) C(40) 2.956 2_555
H(13) C(44) 3.238 2_555
H(13) C(45) 2.951 2_555
H(13) C(46) 3.193 2_555
H(13) H(10) 2.938 .
H(13) H(14) 1.551 .
H(13) H(15) 1.551 .
H(13) H(37) 3.038 2_555
H(13) H(38) 2.134 2_555
H(13) H(42) 3.162 2_555
H(13) H(43) 2.950 .
H(13) H(43) 3.554 2_555
H(14) C(7) 3.364 .
H(14) C(9) 3.255 .
H(14) C(10) 2.032 .
H(14) C(11) 2.555 .
H(14) C(39) 3.393 2_555
H(14) C(40) 3.502 2_555
H(14) H(4) 2.536 .
H(14) H(6) 3.460 .
H(14) H(10) 2.365 .
H(14) H(11) 3.001 2_455
H(14) H(13) 1.551 .
H(14) H(15) 1.551 .
H(14) H(28) 3.518 .
H(14) H(37) 2.699 2_555
H(14) H(38) 2.930 2_555
H(15) Pt(1) 2.857 .
H(15) S(1) 3.178 .
H(15) S(2) 2.770 .
H(15) C(9) 2.645 .
H(15) C(10) 2.033 .
H(15) C(11) 3.224 .
H(15) C(28) 3.359 .
H(15) C(46) 3.492 .
H(15) H(4) 3.262 .
H(15) H(10) 3.452 .
H(15) H(13) 1.551 .
H(15) H(14) 1.551 .
H(15) H(28) 2.746 .
H(15) H(37) 3.419 2_555
H(15) H(38) 3.428 2_555
H(15) H(43) 2.582 .
H(16) S(2) 3.322 .
H(16) C(5) 2.793 .
H(16) C(6) 2.846 .
H(16) C(8) 2.991 .
H(16) C(8) 3.325 2_565
H(16) C(9) 2.969 .
H(16) C(13) 2.963 .
H(16) C(14) 2.041 .
H(16) H(3) 2.713 .
H(16) H(7) 3.229 2_565
H(16) H(8) 2.512 .
H(16) H(8) 3.014 2_565
H(16) H(9) 3.200 .
H(16) H(9) 3.178 2_565
H(16) H(12) 3.021 .
H(16) H(17) 1.551 .
H(16) H(18) 1.551 .
H(16) H(47) 3.278 2_565
H(16) H(48) 3.278 2_565
H(17) C(9) 3.270 .
H(17) C(13) 2.591 .
H(17) C(14) 2.038 .
H(17) C(21) 3.388 2_565
H(17) C(51) 3.588 2_565
H(17) H(7) 3.578 2_565
H(17) H(12) 2.414 .
H(17) H(16) 1.551 .
H(17) H(18) 1.551 .
H(17) H(22) 2.856 2_565
H(17) H(23) 3.464 2_565
H(17) H(47) 2.848 2_565
H(17) H(48) 3.480 2_565
H(18) S(2) 2.576 .
H(18) C(8) 3.262 2_565
H(18) C(9) 2.635 .
H(18) C(13) 3.233 .
H(18) C(14) 2.031 .
H(18) H(7) 2.800 2_565
H(18) H(8) 3.541 .
H(18) H(8) 3.007 2_565
H(18) H(9) 3.490 2_565
H(18) H(12) 3.476 .
H(18) H(16) 1.551 .
H(18) H(17) 1.551 .
H(18) H(22) 3.287 2_565
H(18) H(25) 3.259 1_554
H(18) H(34) 3.503 .
H(19) P(1) 2.909 .
H(19) C(17) 2.035 .
H(19) C(19) 2.028 .
H(19) C(20) 3.287 .
H(19) C(22) 3.264 .
H(19) C(23) 3.381 .
H(19) C(24) 3.222 .
H(19) C(29) 2.706 .
H(19) C(30) 2.895 .
H(19) C(34) 3.449 .
H(19) C(37) 3.277 1_556
H(19) C(38) 3.395 1_556
H(19) C(49) 3.574 2_666
H(19) C(50) 3.502 2_666
H(19) H(20) 2.333 .
H(19) H(24) 2.678 .
H(19) H(29) 2.955 .
H(19) H(30) 3.497 2_666
H(19) H(35) 2.626 1_556
H(19) H(36) 2.846 1_556
H(19) H(45) 3.276 2_666
H(19) H(46) 3.151 2_666
H(20) C(1) 3.389 2_566
H(20) C(2) 3.465 2_566
H(20) C(3) 3.581 2_566
H(20) C(5) 3.508 2_566
H(20) C(6) 3.376 2_566
H(20) C(17) 3.260 .
H(20) C(18) 2.029 .
H(20) C(20) 2.068 .
H(20) C(21) 3.259 .
H(20) C(49) 3.200 2_666
H(20) H(19) 2.333 .
H(20) H(21) 2.383 .
H(20) H(30) 3.365 2_666
H(20) H(35) 2.977 1_556
H(20) H(45) 2.658 2_666
H(21) S(1) 2.970 2_566
H(21) C(1) 3.162 2_566
H(21) C(2) 3.266 2_566
H(21) C(7) 3.301 2_566
H(21) C(18) 3.284 .
H(21) C(19) 2.078 .
H(21) C(21) 2.018 .
H(21) C(22) 3.252 .
H(21) H(5) 3.490 2_566
H(21) H(6) 2.725 2_566
H(21) H(20) 2.383 .
H(21) H(22) 2.313 .
H(22) C(16) 3.485 2_565
H(22) C(17) 3.262 .
H(22) C(19) 3.266 .
H(22) C(20) 2.013 .
H(22) C(22) 2.028 .
H(22) C(24) 3.346 2_566
H(22) C(25) 3.573 2_566
H(22) H(7) 3.234 .
H(22) H(17) 2.856 2_565
H(22) H(18) 3.287 2_565
H(22) H(21) 2.313 .
H(22) H(23) 2.331 .
H(22) H(24) 2.798 2_566
H(22) H(25) 3.248 2_566
H(23) Pt(1) 3.079 .
H(23) S(1) 2.932 .
H(23) P(1) 2.850 .
H(23) C(8) 2.882 .
H(23) C(17) 2.039 .
H(23) C(18) 3.264 .
H(23) C(20) 3.251 .
H(23) C(21) 2.038 .
H(23) C(52) 3.498 .
H(23) H(7) 2.575 .
H(23) H(9) 2.366 .
H(23) H(17) 3.464 2_565
H(23) H(22) 2.331 .
H(23) H(48) 2.579 .
H(24) P(1) 2.951 .
H(24) C(17) 2.694 .
H(24) C(18) 2.681 .
H(24) C(19) 3.502 .
H(24) C(21) 3.491 2_566
H(24) C(22) 3.570 .
H(24) C(23) 2.034 .
H(24) C(25) 2.019 .
H(24) C(26) 3.257 .
H(24) C(28) 3.238 .
H(24) C(37) 3.373 1_556
H(24) C(38) 3.502 1_556
H(24) H(19) 2.678 .
H(24) H(22) 2.798 2_566
H(24) H(25) 2.315 .
H(24) H(35) 2.848 1_556
H(24) H(36) 3.070 1_556
H(25) C(23) 3.258 .
H(25) C(24) 2.018 .
H(25) C(26) 2.035 .
H(25) C(27) 3.248 .
H(25) C(38) 3.574 1_556
H(25) H(18) 3.259 1_556
H(25) H(22) 3.248 2_566
H(25) H(24) 2.315 .
H(25) H(26) 2.339 .
H(25) H(35) 3.593 1_556
H(25) H(36) 3.523 1_556
H(25) H(41) 3.049 2_556
H(25) H(42) 3.297 2_556
H(26) C(24) 3.256 .
H(26) C(25) 2.044 .
H(26) C(27) 2.024 .
H(26) C(28) 3.236 .
H(26) C(33) 3.320 2_556
H(26) C(34) 3.374 2_556
H(26) C(44) 2.934 2_556
H(26) C(45) 3.183 2_556
H(26) H(25) 2.339 .
H(26) H(27) 2.336 .
H(26) H(32) 2.738 2_556
H(26) H(33) 2.843 2_556
H(26) H(41) 2.817 2_556
H(26) H(42) 3.240 2_556
H(27) C(23) 3.286 .
H(27) C(25) 3.258 .
H(27) C(26) 2.033 .
H(27) C(27) 3.569 2_556
H(27) C(28) 2.037 .
H(27) C(34) 3.495 2_556
H(27) C(39) 3.540 2_555
H(27) H(26) 2.336 .
H(27) H(28) 2.325 .
H(27) H(32) 3.096 2_556
H(27) H(33) 2.823 2_556
H(27) H(36) 3.421 2_555
H(27) H(37) 2.775 2_555
H(28) Pt(1) 3.174 .
H(28) S(1) 3.585 .
H(28) P(1) 2.829 .
H(28) C(15) 3.512 .
H(28) C(23) 2.023 .
H(28) C(24) 3.233 .
H(28) C(26) 3.230 .
H(28) C(27) 2.023 .
H(28) C(29) 3.421 .
H(28) C(34) 3.223 .
H(28) C(45) 3.578 .
H(28) C(46) 3.077 .
H(28) H(14) 3.518 .
H(28) H(15) 2.746 .
H(28) H(27) 2.325 .
H(28) H(33) 2.532 .
H(28) H(37) 3.581 2_555
H(28) H(43) 2.780 .
H(29) P(1) 2.866 .
H(29) C(17) 2.818 .
H(29) C(18) 2.995 .
H(29) C(29) 2.035 .
H(29) C(31) 2.060 .
H(29) C(31) 3.375 2_666
H(29) C(32) 3.245 .
H(29) C(34) 3.247 .
H(29) C(47) 2.905 .
H(29) C(48) 3.541 .
H(29) C(51) 3.032 .
H(29) C(52) 2.629 .
H(29) H(19) 2.955 .
H(29) H(30) 2.368 .
H(29) H(30) 2.673 2_666
H(29) H(47) 3.406 .
H(29) H(48) 2.797 .
H(30) C(18) 3.282 2_666
H(30) C(19) 3.193 2_666
H(30) C(29) 3.297 .
H(30) C(30) 2.063 .
H(30) C(30) 3.336 2_666
H(30) C(32) 2.016 .
H(30) C(33) 3.249 .
H(30) C(51) 3.473 2_666
H(30) H(19) 3.497 2_666
H(30) H(20) 3.365 2_666
H(30) H(29) 2.368 .
H(30) H(29) 2.673 2_666
H(30) H(30) 3.464 2_666
H(30) H(31) 2.305 .
H(30) H(39) 3.406 .
H(30) H(47) 3.205 2_666
H(31) C(30) 3.247 .
H(31) C(31) 2.000 .
H(31) C(33) 2.026 .
H(31) C(34) 3.234 .
H(31) C(51) 3.511 2_666
H(31) H(12) 3.466 1_656
H(31) H(30) 2.305 .
H(31) H(32) 2.329 .
H(31) H(40) 3.574 .
H(31) H(47) 2.746 2_666
H(32) C(26) 3.415 2_556
H(32) C(27) 3.588 2_556
H(32) C(29) 3.272 .
H(32) C(31) 3.243 .
H(32) C(32) 2.033 .
H(32) C(34) 2.024 .
H(32) C(43) 3.466 .
H(32) H(26) 2.738 2_556
H(32) H(27) 3.096 2_556
H(32) H(31) 2.329 .
H(32) H(33) 2.325 .
H(32) H(40) 3.418 .
H(33) P(1) 2.928 .
H(33) C(23) 2.622 .
H(33) C(24) 3.466 .
H(33) C(26) 3.409 2_556
H(33) C(27) 3.328 .
H(33) C(27) 3.390 2_556
H(33) C(28) 2.532 .
H(33) C(29) 2.027 .
H(33) C(30) 3.242 .
H(33) C(32) 3.238 .
H(33) C(33) 2.022 .
H(33) H(26) 2.843 2_556
H(33) H(27) 2.823 2_556
H(33) H(28) 2.532 .
H(33) H(32) 2.325 .
H(33) H(36) 3.085 1_556
H(34) S(2) 3.038 .
H(34) P(2) 2.830 .
H(34) C(5) 3.071 2_565
H(34) C(8) 3.249 2_565
H(34) C(35) 2.049 .
H(34) C(37) 2.054 .
H(34) C(38) 3.256 .
H(34) C(40) 3.246 .
H(34) C(47) 2.968 .
H(34) C(48) 3.590 .
H(34) C(52) 3.306 .
H(34) H(3) 2.291 2_565
H(34) H(7) 3.056 2_565
H(34) H(8) 2.784 2_565
H(34) H(18) 3.503 .
H(34) H(35) 2.374 .
H(34) H(48) 3.375 .
H(35) C(18) 3.094 1_554
H(35) C(19) 3.280 1_554
H(35) C(24) 3.440 1_554
H(35) C(35) 3.290 .
H(35) C(36) 2.060 .
H(35) C(38) 2.044 .
H(35) C(39) 3.247 .
H(35) H(3) 3.472 2_565
H(35) H(7) 3.016 2_565
H(35) H(19) 2.626 1_554
H(35) H(20) 2.977 1_554
H(35) H(24) 2.848 1_554
H(35) H(25) 3.593 1_554
H(35) H(34) 2.374 .
H(35) H(36) 2.334 .
H(35) H(45) 2.873 2_665
H(35) H(46) 3.403 2_665
H(36) C(23) 3.504 1_554
H(36) C(24) 3.035 1_554
H(36) C(25) 3.323 1_554
H(36) C(34) 3.196 1_554
H(36) C(36) 3.249 .
H(36) C(37) 2.025 .
H(36) C(39) 1.998 .
H(36) C(40) 3.215 .
H(36) H(19) 2.846 1_554
H(36) H(24) 3.070 1_554
H(36) H(25) 3.523 1_554
H(36) H(27) 3.421 2_555
H(36) H(33) 3.085 1_554
H(36) H(35) 2.334 .
H(36) H(37) 2.291 .
H(36) H(46) 2.905 2_665
H(37) C(15) 3.213 2_555
H(37) C(27) 3.580 2_555
H(37) C(35) 3.230 .
H(37) C(37) 3.245 .
H(37) C(38) 2.002 .
H(37) C(40) 2.018 .
H(37) H(13) 3.038 2_555
H(37) H(14) 2.699 2_555
H(37) H(15) 3.419 2_555
H(37) H(27) 2.775 2_555
H(37) H(28) 3.581 2_555
H(37) H(36) 2.291 .
H(37) H(38) 2.321 .
H(38) P(2) 2.938 .
H(38) C(15) 2.917 2_555
H(38) C(35) 2.004 .
H(38) C(36) 3.246 .
H(38) C(38) 3.218 .
H(38) C(39) 2.022 .
H(38) C(41) 2.545 .
H(38) C(42) 3.160 .
H(38) C(45) 3.378 .
H(38) C(46) 2.712 .
H(38) H(13) 2.134 2_555
H(38) H(14) 2.930 2_555
H(38) H(15) 3.428 2_555
H(38) H(37) 2.321 .
H(38) H(42) 3.525 2_555
H(38) H(43) 2.941 .
H(38) H(44) 3.516 .
H(39) P(2) 3.015 .
H(39) C(3) 3.440 1_655
H(39) C(29) 3.504 .
H(39) C(30) 3.219 .
H(39) C(31) 3.072 .
H(39) C(32) 3.241 .
H(39) C(33) 3.512 .
H(39) C(41) 2.048 .
H(39) C(43) 2.029 .
H(39) C(44) 3.256 .
H(39) C(46) 3.272 .
H(39) C(47) 2.953 .
H(39) C(48) 2.712 .
H(39) H(1) 2.867 1_655
H(39) H(5) 3.332 1_655
H(39) H(30) 3.406 .
H(39) H(40) 2.313 .
H(39) H(44) 2.336 .
H(40) C(7) 3.215 1_655
H(40) C(32) 3.525 .
H(40) C(33) 3.434 .
H(40) C(41) 3.235 .
H(40) C(42) 2.004 .
H(40) C(44) 2.013 .
H(40) C(45) 3.250 .
H(40) H(1) 3.378 1_655
H(40) H(5) 2.267 1_655
H(40) H(31) 3.574 .
H(40) H(32) 3.418 .
H(40) H(39) 2.313 .
H(40) H(41) 2.311 .
H(41) C(9) 3.230 2_555
H(41) C(10) 3.251 2_555
H(41) C(11) 3.381 2_555
H(41) C(12) 3.505 2_555
H(41) C(13) 3.432 2_555
H(41) C(14) 3.292 2_555
H(41) C(26) 3.520 2_556
H(41) C(42) 3.249 .
H(41) C(43) 2.022 .
H(41) C(45) 2.050 .
H(41) C(46) 3.240 .
H(41) H(25) 3.049 2_556
H(41) H(26) 2.817 2_556
H(41) H(40) 2.311 .
H(41) H(42) 2.364 .
H(42) S(2) 3.446 2_555
H(42) C(39) 3.440 2_555
H(42) C(40) 3.385 2_555
H(42) C(41) 3.267 .
H(42) C(43) 3.254 .
H(42) C(44) 2.053 .
H(42) C(46) 2.018 .
H(42) H(13) 3.162 2_555
H(42) H(25) 3.297 2_556
H(42) H(26) 3.240 2_556
H(42) H(38) 3.525 2_555
H(42) H(41) 2.364 .
H(42) H(43) 2.315 .
H(43) Pt(1) 3.114 .
H(43) S(2) 3.488 .
H(43) P(2) 2.763 .
H(43) C(15) 3.196 .
H(43) C(35) 3.397 .
H(43) C(40) 3.438 .
H(43) C(41) 2.034 .
H(43) C(42) 3.263 .
H(43) C(44) 3.241 .
H(43) C(45) 2.011 .
H(43) H(13) 2.950 .
H(43) H(13) 3.554 2_555
H(43) H(15) 2.582 .
H(43) H(28) 2.780 .
H(43) H(38) 2.941 .
H(43) H(42) 2.315 .
H(44) P(2) 2.908 .
H(44) C(3) 2.974 1_655
H(44) C(4) 2.846 1_655
H(44) C(35) 2.971 .
H(44) C(36) 3.570 .
H(44) C(40) 3.379 .
H(44) C(41) 3.223 .
H(44) C(42) 2.953 .
H(44) C(47) 2.023 .
H(44) C(49) 2.051 .
H(44) C(50) 3.264 .
H(44) C(52) 3.256 .
H(44) H(1) 2.695 1_655
H(44) H(2) 2.478 1_655
H(44) H(38) 3.516 .
H(44) H(39) 2.336 .
H(44) H(45) 2.356 .
H(45) C(4) 3.051 1_655
H(45) C(5) 3.268 1_655
H(45) C(19) 3.446 2_666
H(45) C(37) 3.148 2_665
H(45) C(47) 3.278 .
H(45) C(48) 2.055 .
H(45) C(50) 2.027 .
H(45) C(51) 3.255 .
H(45) H(2) 2.943 1_655
H(45) H(3) 3.298 1_655
H(45) H(19) 3.276 2_666
H(45) H(20) 2.658 2_666
H(45) H(35) 2.873 2_665
H(45) H(44) 2.356 .
H(45) H(46) 2.327 .
H(46) C(32) 3.578 2_666
H(46) C(37) 3.308 2_665
H(46) C(38) 3.012 2_665
H(46) C(48) 3.270 .
H(46) C(49) 2.028 .
H(46) C(51) 2.038 .
H(46) C(52) 3.255 .
H(46) H(2) 3.070 2_565
H(46) H(19) 3.151 2_666
H(46) H(35) 3.403 2_665
H(46) H(36) 2.905 2_665
H(46) H(45) 2.327 .
H(46) H(47) 2.341 .
H(47) C(16) 3.450 2_565
H(47) C(31) 3.308 2_666
H(47) C(32) 3.071 2_666
H(47) C(47) 3.287 .
H(47) C(49) 3.255 .
H(47) C(50) 2.039 .
H(47) C(52) 2.028 .
H(47) H(2) 3.536 2_565
H(47) H(3) 3.436 2_565
H(47) H(12) 2.888 2_565
H(47) H(16) 3.278 2_565
H(47) H(17) 2.848 2_565
H(47) H(29) 3.406 .
H(47) H(30) 3.205 2_666
H(47) H(31) 2.746 2_666
H(47) H(46) 2.341 .
H(47) H(48) 2.326 .
H(48) Pt(1) 2.943 .
H(48) P(1) 3.200 .
H(48) P(2) 2.866 .
H(48) C(17) 3.162 .
H(48) C(22) 2.903 .
H(48) C(30) 3.512 .
H(48) C(47) 2.051 .
H(48) C(48) 3.251 .
H(48) C(50) 3.256 .
H(48) C(51) 2.028 .
H(48) H(3) 3.236 2_565
H(48) H(9) 3.287 .
H(48) H(16) 3.278 2_565
H(48) H(17) 3.480 2_565
H(48) H(23) 2.579 .
H(48) H(29) 2.797 .
H(48) H(34) 3.375 .
H(48) H(47) 2.326 .

loop_
_geom_torsion_atom_site_label_1
_geom_torsion_atom_site_label_2
_geom_torsion_atom_site_label_3
_geom_torsion_atom_site_label_4
_geom_torsion
S(1) Pt(1) S(2) C(9) -20.2(4)
S(2) Pt(1) S(1) C(1) -25.4(3)
S(1) Pt(1) P(1) C(17) -69.9(3)
S(1) Pt(1) P(1) C(23) 49.1(4)
S(1) Pt(1) P(1) C(29) 165.2(3)
P(1) Pt(1) S(1) C(1) 159.6(3)
S(1) Pt(1) P(2) C(35) 175.2(13)
S(1) Pt(1) P(2) C(41) 58.0(13)
S(1) Pt(1) P(2) C(47) -68.6(14)
P(2) Pt(1) S(1) C(1) 165.0(13)
S(2) Pt(1) P(1) C(17) -159.9(11)
S(2) Pt(1) P(1) C(23) -40.9(13)
S(2) Pt(1) P(1) C(29) 75.2(12)
P(1) Pt(1) S(2) C(9) 69.1(13)
S(2) Pt(1) P(2) C(35) 5.5(3)
S(2) Pt(1) P(2) C(41) -111.8(2)
S(2) Pt(1) P(2) C(47) 121.6(3)
P(2) Pt(1) S(2) C(9) 159.2(4)
P(1) Pt(1) P(2) C(35) -179.5(3)
P(1) Pt(1) P(2) C(41) 63.3(2)
P(1) Pt(1) P(2) C(47) -63.3(3)
P(2) Pt(1) P(1) C(17) 110.4(3)
P(2) Pt(1) P(1) C(23) -130.5(4)
P(2) Pt(1) P(1) C(29) -14.5(3)
Pt(1) S(1) C(1) C(2) 131.0(6)
Pt(1) S(1) C(1) C(6) -56.6(9)
Pt(1) S(2) C(9) C(10) -61.1(9)
Pt(1) S(2) C(9) C(14) 128.2(7)
Pt(1) P(1) C(17) C(18) -172.3(7)
Pt(1) P(1) C(17) C(22) 7.6(9)
Pt(1) P(1) C(23) C(24) -133.8(8)
Pt(1) P(1) C(23) C(28) 49.9(9)
Pt(1) P(1) C(29) C(30) 84.5(7)
Pt(1) P(1) C(29) C(34) -95.1(8)
C(17) P(1) C(23) C(24) -7.6(10)
C(17) P(1) C(23) C(28) 176.0(8)
C(23) P(1) C(17) C(18) 68.3(9)
C(23) P(1) C(17) C(22) -111.8(8)
C(17) P(1) C(29) C(30) -47.7(8)
C(17) P(1) C(29) C(34) 132.7(8)
C(29) P(1) C(17) C(18) -37.0(9)
C(29) P(1) C(17) C(22) 142.8(8)
C(23) P(1) C(29) C(30) -156.8(7)
C(23) P(1) C(29) C(34) 23.6(9)
C(29) P(1) C(23) C(24) 96.9(9)
C(29) P(1) C(23) C(28) -79.5(8)
Pt(1) P(2) C(35) C(36) 64.3(6)
Pt(1) P(2) C(35) C(40) -117.7(8)
Pt(1) P(2) C(41) C(42) -135.9(7)
Pt(1) P(2) C(41) C(46) 47.2(7)
Pt(1) P(2) C(47) C(48) 178.0(7)
Pt(1) P(2) C(47) C(52) -9.7(8)
C(35) P(2) C(41) C(42) 95.9(8)
C(35) P(2) C(41) C(46) -81.1(7)
C(41) P(2) C(35) C(36) -173.9(6)
C(41) P(2) C(35) C(40) 4.1(8)
C(35) P(2) C(47) C(48) -53.8(9)
C(35) P(2) C(47) C(52) 118.5(7)
C(47) P(2) C(35) C(36) -59.4(7)
C(47) P(2) C(35) C(40) 118.5(8)
C(41) P(2) C(47) C(48) 52.1(9)
C(41) P(2) C(47) C(52) -135.6(7)
C(47) P(2) C(41) C(42) -8.3(9)
C(47) P(2) C(41) C(46) 174.8(7)
S(1) C(1) C(2) C(3) 176.1(7)
S(1) C(1) C(2) C(7) -4.1(12)
S(1) C(1) C(6) C(5) -176.0(8)
S(1) C(1) C(6) C(8) 1.7(14)
C(2) C(1) C(6) C(5) -3.9(14)
C(2) C(1) C(6) C(8) 173.8(9)
C(6) C(1) C(2) C(3) 3.3(14)
C(6) C(1) C(2) C(7) -176.9(9)
C(1) C(2) C(3) C(4) -1.3(15)
C(7) C(2) C(3) C(4) 178.9(10)
C(2) C(3) C(4) C(5) -0.2(13)
C(3) C(4) C(5) C(6) -0.3(12)
C(4) C(5) C(6) C(1) 2.3(15)
C(4) C(5) C(6) C(8) -175.4(10)
S(2) C(9) C(10) C(11) -172.9(8)
S(2) C(9) C(10) C(15) 4.3(14)
S(2) C(9) C(14) C(13) 174.3(8)
S(2) C(9) C(14) C(16) -3.7(13)
C(10) C(9) C(14) C(13) 3.2(15)
C(10) C(9) C(14) C(16) -174.8(9)
C(14) C(9) C(10) C(11) -2.3(15)
C(14) C(9) C(10) C(15) 175.0(9)
C(9) C(10) C(11) C(12) -0.8(16)
C(15) C(10) C(11) C(12) -178.1(10)
C(10) C(11) C(12) C(13) 2.9(17)
C(11) C(12) C(13) C(14) -1.9(17)
C(12) C(13) C(14) C(9) -1.1(16)
C(12) C(13) C(14) C(16) 176.9(10)
P(1) C(17) C(18) C(19) -177.6(8)
P(1) C(17) C(22) C(21) 178.3(9)
C(18) C(17) C(22) C(21) -1.9(15)
C(22) C(17) C(18) C(19) 2.6(15)
C(17) C(18) C(19) C(20) -0.4(13)
C(18) C(19) C(20) C(21) -2.5(17)
C(19) C(20) C(21) C(22) 3.3(19)
C(20) C(21) C(22) C(17) -1.1(18)
P(1) C(23) C(24) C(25) -176.2(9)
P(1) C(23) C(28) C(27) 176.4(9)
C(24) C(23) C(28) C(27) -0.2(12)
C(28) C(23) C(24) C(25) 0.2(12)
C(23) C(24) C(25) C(26) 0.6(15)
C(24) C(25) C(26) C(27) -1.6(19)
C(25) C(26) C(27) C(28) 1.6(18)
C(26) C(27) C(28) C(23) -0.7(16)
P(1) C(29) C(30) C(31) -178.5(7)
P(1) C(29) C(34) C(33) 179.0(8)
C(30) C(29) C(34) C(33) -0.6(13)
C(34) C(29) C(30) C(31) 1.1(14)
C(29) C(30) C(31) C(32) -1.8(15)
C(30) C(31) C(32) C(33) 1.9(16)
C(31) C(32) C(33) C(34) -1.4(17)
C(32) C(33) C(34) C(29) 0.7(13)
P(2) C(35) C(36) C(37) 176.5(6)
P(2) C(35) C(40) C(39) -176.6(8)
C(36) C(35) C(40) C(39) 1.3(15)
C(40) C(35) C(36) C(37) -1.5(12)
C(35) C(36) C(37) C(38) 1.2(13)
C(36) C(37) C(38) C(39) -0.6(11)
C(37) C(38) C(39) C(40) 0.3(14)
C(38) C(39) C(40) C(35) -0.7(14)
P(2) C(41) C(42) C(43) -175.8(7)
P(2) C(41) C(46) C(45) 175.0(8)
C(42) C(41) C(46) C(45) -2.2(14)
C(46) C(41) C(42) C(43) 1.1(14)
C(41) C(42) C(43) C(44) 0.7(15)
C(42) C(43) C(44) C(45) -1.6(17)
C(43) C(44) C(45) C(46) 0.5(13)
C(44) C(45) C(46) C(41) 1.4(16)
P(2) C(47) C(48) C(49) 176.4(8)
P(2) C(47) C(52) C(51) -176.5(7)
C(48) C(47) C(52) C(51) -3.9(13)
C(52) C(47) C(48) C(49) 4.0(14)
C(47) C(48) C(49) C(50) -2.1(17)
C(48) C(49) C(50) C(51) -0.1(15)
C(49) C(50) C(51) C(52) 0.2(13)
C(50) C(51) C(52) C(47) 1.8(15)
